data_4079554
loop_
_publ_author_name
'Nguyen, Minh-Hai'
'Yip, John H. K.'

_publ_section_title
;
 Platinum-Conjugated Homo- and Heterobichromophoric Complexes of Tetracene
 and Pentacene
;
_journal_issue 21
_journal_name_full Organometallics
_journal_page_first 7522
_journal_paper_doi 10.1021/om300815b
_journal_volume 31
_journal_year 2012
_chemical_formula_sum 'C47 H62.5 I P2 Pt Si'
_chemical_formula_weight 1039.49
_chemical_name_common P-Pt-I
_chemical_name_systematic
; 
 ? 
;
_space_group_IT_number 14
_symmetry_cell_setting monoclinic
_symmetry_space_group_name_Hall '-P 2ybc'
_symmetry_space_group_name_H-M 'P 1 21/c 1'
_atom_sites_solution_hydrogens geom
_atom_sites_solution_primary direct
_atom_sites_solution_secondary difmap
_audit_creation_method SHELXL-97
_cell_angle_alpha 90.00
_cell_angle_beta 91.597(3)
_cell_angle_gamma 90.00
_cell_formula_units_Z 16
_cell_length_a 30.112(2)
_cell_length_b 25.0907(17)
_cell_length_c 24.4373(19)
_cell_measurement_reflns_used 984
_cell_measurement_temperature 100(2)
_cell_measurement_theta_max 22.16
_cell_measurement_theta_min 2.71
_cell_volume 18456(2)
_computing_cell_refinement 'Bruker SMART'
_computing_data_collection 'Bruker SMART'
_computing_data_reduction 'Bruker SAINT'
_computing_molecular_graphics 'Bruker SHELXTL'
_computing_publication_material 'Bruker SHELXTL'
_computing_structure_refinement 'SHELXL-97 (Sheldrick, 1997)'
_computing_structure_solution 'SHELXS-97 (Sheldrick, 1990)'
_diffrn_ambient_temperature 100(2)
_diffrn_measured_fraction_theta_full 0.999
_diffrn_measured_fraction_theta_max 0.999
_diffrn_measurement_device_type 'CCD area detector'
_diffrn_measurement_method 'phi and omega scans'
_diffrn_radiation_monochromator graphite
_diffrn_radiation_source 'fine-focus sealed tube'
_diffrn_radiation_type MoK\a
_diffrn_radiation_wavelength 0.71073
_diffrn_reflns_av_R_equivalents 0.0732
_diffrn_reflns_av_sigmaI/netI 0.0777
_diffrn_reflns_limit_h_max 35
_diffrn_reflns_limit_h_min -35
_diffrn_reflns_limit_k_max 18
_diffrn_reflns_limit_k_min -29
_diffrn_reflns_limit_l_max 29
_diffrn_reflns_limit_l_min -29
_diffrn_reflns_number 109398
_diffrn_reflns_theta_full 25.00
_diffrn_reflns_theta_max 25.00
_diffrn_reflns_theta_min 1.06
_exptl_absorpt_coefficient_mu 3.835
_exptl_absorpt_correction_T_max 0.3334
_exptl_absorpt_correction_T_min 0.2161
_exptl_absorpt_correction_type multi-scan
_exptl_absorpt_process_details 'Sadabs, (sheldrick 2001)'
_exptl_crystal_colour Blue
_exptl_crystal_density_diffrn 1.496
_exptl_crystal_density_meas ?
_exptl_crystal_density_method 'not measured'
_exptl_crystal_description Block
_exptl_crystal_F_000 8312
_exptl_crystal_size_max 0.58
_exptl_crystal_size_mid 0.20
_exptl_crystal_size_min 0.16
_refine_diff_density_max 3.674
_refine_diff_density_min -1.374
_refine_diff_density_rms 0.189
_refine_ls_extinction_method none
_refine_ls_goodness_of_fit_ref 0.941
_refine_ls_hydrogen_treatment constr
_refine_ls_matrix_type full
_refine_ls_number_parameters 2044
_refine_ls_number_reflns 32492
_refine_ls_number_restraints 262
_refine_ls_restrained_S_all 0.941
_refine_ls_R_factor_all 0.0848
_refine_ls_R_factor_gt 0.0542
_refine_ls_shift/su_max 0.003
_refine_ls_shift/su_mean 0.000
_refine_ls_structure_factor_coef Fsqd
_refine_ls_weighting_details 'calc w=1/[\s^2^(Fo^2^)+(0.0764P)^2^+34.6675P] where P=(Fo^2^+2Fc^2^)/3'
_refine_ls_weighting_scheme calc
_refine_ls_wR_factor_gt 0.1258
_refine_ls_wR_factor_ref 0.1407
_reflns_number_gt 23155
_reflns_number_total 32492
_reflns_threshold_expression >2sigma(I)
_cod_data_source_file om300815b_si_002.cif
_cod_data_source_block b091a
_cod_depositor_comments
;
The following automatic conversions were performed:

'_symmetry_cell_setting' value 'Monoclinic' changed to 'monoclinic'
according to /home/saulius/struct/CIF-dictionaries/cif_core.dic
dictionary named 'cif_core.dic' version 2.4.2 from
2011-04-26.

'_exptl_absorpt_correction_type' value 'Multi-scan'
changed to 'multi-scan' according to
/home/saulius/struct/CIF-dictionaries/cif_core.dic dictionary named
'cif_core.dic' version 2.4.2 from 2011-04-26.

Automatic conversion script
Id: cif_fix_values 1891 2012-01-12 08:04:46Z andrius 

The following automatic conversions were performed:

'_exptl_crystal_density_meas' value 'Not Measured' was changed to '?'
- the value is perceived as not measured.

Automatic conversion script
Id: cif_fix_values 3008 2015-01-20 13:52:24Z robertas 
;
_cod_original_sg_symbol_H-M P2(1)/c
_cod_original_formula_sum 'C47 H62.50 I P2 Pt Si'
_cod_database_code 4079554

loop_
_symmetry_equiv_pos_as_xyz
'x, y, z'
'-x, y+1/2, -z+1/2'
'-x, -y, -z'
'x, -y-1/2, z-1/2'

loop_
_atom_site_label
_atom_site_type_symbol
_atom_site_fract_x
_atom_site_fract_y
_atom_site_fract_z
_atom_site_U_iso_or_equiv
_atom_site_adp_type
_atom_site_occupancy
_atom_site_symmetry_multiplicity
_atom_site_calc_flag
_atom_site_refinement_flags
_atom_site_disorder_assembly
_atom_site_disorder_group
P5 P 0.45593(15) 0.46691(13) 0.3555(2) 0.0263(11) Uani 0.50 1 d PD A 1
C121 C 0.4263(3) 0.5108(7) 0.4020(6) 0.051(3) Uani 0.50 1 d PDU A 1
H12A H 0.4392 0.5061 0.4394 0.061 Uiso 0.50 1 calc PR A 1
H12B H 0.4317 0.5482 0.3910 0.061 Uiso 0.50 1 calc PR A 1
C122 C 0.3755(4) 0.5017(8) 0.4038(7) 0.051(3) Uani 0.50 1 d PDU A 1
H12C H 0.3625 0.5270 0.4295 0.061 Uiso 0.50 1 calc PR A 1
H12D H 0.3696 0.4652 0.4159 0.061 Uiso 0.50 1 calc PR A 1
H12E H 0.3621 0.5072 0.3672 0.061 Uiso 0.50 1 calc PR A 1
C123 C 0.4265(4) 0.4805(7) 0.2904(3) 0.047(2) Uani 0.50 1 d PDU A 1
H12F H 0.3965 0.4645 0.2908 0.056 Uiso 0.50 1 calc PR A 1
H12G H 0.4232 0.5194 0.2854 0.056 Uiso 0.50 1 calc PR A 1
C124 C 0.4527(4) 0.4568(8) 0.2425(6) 0.047(2) Uani 0.50 1 d PDU A 1
H12H H 0.4368 0.4645 0.2078 0.056 Uiso 0.50 1 calc PR A 1
H12I H 0.4554 0.4182 0.2472 0.056 Uiso 0.50 1 calc PR A 1
H12J H 0.4824 0.4728 0.2421 0.056 Uiso 0.50 1 calc PR A 1
C125 C 0.5076(4) 0.5036(7) 0.3469(5) 0.047(2) Uani 0.50 1 d PDU A 1
H12K H 0.5278 0.4811 0.3255 0.057 Uiso 0.50 1 calc PR A 1
H12L H 0.5009 0.5358 0.3249 0.057 Uiso 0.50 1 calc PR A 1
C126 C 0.5328(5) 0.5211(8) 0.4000(5) 0.047(2) Uani 0.50 1 d PDU A 1
H12M H 0.5598 0.5404 0.3906 0.057 Uiso 0.50 1 calc PR A 1
H12N H 0.5408 0.4896 0.4217 0.057 Uiso 0.50 1 calc PR A 1
H12O H 0.5136 0.5444 0.4213 0.057 Uiso 0.50 1 calc PR A 1
P5A P 0.46125(18) 0.46657(15) 0.3896(3) 0.0422(14) Uani 0.50 1 d PD A 2
C21A C 0.4086(4) 0.4999(7) 0.4030(8) 0.051(3) Uani 0.50 1 d PDU A 2
H21A H 0.4139 0.5385 0.4083 0.061 Uiso 0.50 1 calc PR A 2
H21B H 0.3880 0.4954 0.3711 0.061 Uiso 0.50 1 calc PR A 2
C22A C 0.3872(6) 0.4765(8) 0.4547(7) 0.051(3) Uani 0.50 1 d PDU A 2
H22A H 0.3590 0.4948 0.4610 0.062 Uiso 0.50 1 calc PR A 2
H22B H 0.4073 0.4817 0.4865 0.062 Uiso 0.50 1 calc PR A 2
H22C H 0.3817 0.4384 0.4493 0.062 Uiso 0.50 1 calc PR A 2
C23A C 0.4836(6) 0.4981(8) 0.3288(4) 0.047(2) Uani 0.50 1 d PDU A 2
H23A H 0.4845 0.5372 0.3345 0.057 Uiso 0.50 1 calc PR A 2
H23B H 0.5145 0.4857 0.3243 0.057 Uiso 0.50 1 calc PR A 2
C24A C 0.4562(6) 0.4861(8) 0.2757(7) 0.047(2) Uani 0.50 1 d PDU A 2
H24A H 0.4699 0.5040 0.2447 0.056 Uiso 0.50 1 calc PR A 2
H24B H 0.4258 0.4990 0.2794 0.056 Uiso 0.50 1 calc PR A 2
H24C H 0.4558 0.4475 0.2692 0.056 Uiso 0.50 1 calc PR A 2
C25A C 0.4978(6) 0.4849(6) 0.4476(6) 0.047(4) Uani 0.50 1 d PDU A 2
H25A H 0.4891 0.4644 0.4802 0.057 Uiso 0.50 1 calc PR A 2
H25B H 0.5287 0.4750 0.4393 0.057 Uiso 0.50 1 calc PR A 2
C26A C 0.4962(6) 0.5452(6) 0.4613(8) 0.048(4) Uani 0.50 1 d PDU A 2
H26A H 0.5166 0.5527 0.4923 0.057 Uiso 0.50 1 calc PR A 2
H26B H 0.4659 0.5551 0.4708 0.057 Uiso 0.50 1 calc PR A 2
H26C H 0.5052 0.5658 0.4294 0.057 Uiso 0.50 1 calc PR A 2
P6 P 0.4457(3) 0.28566(14) 0.3739(3) 0.0385(16) Uani 0.50 1 d PD A 1
C127 C 0.3956(4) 0.2706(7) 0.4128(6) 0.125(5) Uani 0.50 1 d PDU A 1
H12P H 0.4011 0.2804 0.4516 0.150 Uiso 0.50 1 calc PR A 1
H12V H 0.3707 0.2928 0.3984 0.150 Uiso 0.50 1 calc PR A 1
C128 C 0.3821(10) 0.2113(7) 0.4093(15) 0.125(5) Uani 0.50 1 d PDU A 1
H12Q H 0.3512 0.2073 0.4202 0.150 Uiso 0.50 1 calc PR A 1
H12R H 0.4015 0.1903 0.4338 0.150 Uiso 0.50 1 calc PR A 1
H12S H 0.3850 0.1986 0.3716 0.150 Uiso 0.50 1 calc PR A 1
C129 C 0.4316(5) 0.2620(8) 0.3046(4) 0.061(2) Uani 0.50 1 d PDU A 1
H12T H 0.4266 0.2230 0.3060 0.073 Uiso 0.50 1 calc PR A 1
H12U H 0.4033 0.2788 0.2923 0.073 Uiso 0.50 1 calc PR A 1
C130 C 0.4671(7) 0.2737(11) 0.2618(9) 0.061(2) Uani 0.50 1 d PDU A 1
H13M H 0.4577 0.2585 0.2265 0.073 Uiso 0.50 1 calc PR A 1
H13N H 0.4955 0.2578 0.2739 0.073 Uiso 0.50 1 calc PR A 1
H13O H 0.4707 0.3124 0.2580 0.073 Uiso 0.50 1 calc PR A 1
C131 C 0.4868(5) 0.2377(6) 0.4003(6) 0.061(2) Uani 0.50 1 d PDU A 1
H13P H 0.4780 0.2009 0.3903 0.073 Uiso 0.50 1 calc PR A 1
H13Q H 0.5163 0.2451 0.3851 0.073 Uiso 0.50 1 calc PR A 1
C132 C 0.4883(8) 0.2447(9) 0.4634(6) 0.061(2) Uani 0.50 1 d PDU A 1
H13R H 0.5095 0.2193 0.4798 0.073 Uiso 0.50 1 calc PR A 1
H13S H 0.4587 0.2382 0.4776 0.073 Uiso 0.50 1 calc PR A 1
H13T H 0.4977 0.2811 0.4726 0.073 Uiso 0.50 1 calc PR A 1
P6A P 0.4568(3) 0.28594(15) 0.3908(3) 0.0385(16) Uani 0.50 1 d PD A 2
C27A C 0.4026(4) 0.2529(8) 0.3897(9) 0.125(5) Uani 0.50 1 d PDU A 2
H27C H 0.3980 0.2436 0.3506 0.150 Uiso 0.50 1 calc PR A 2
H27D H 0.4091 0.2186 0.4083 0.150 Uiso 0.50 1 calc PR A 2
C28A C 0.3549(5) 0.2658(10) 0.4080(9) 0.125(5) Uani 0.50 1 d PDU A 2
H28D H 0.3366 0.2336 0.4052 0.150 Uiso 0.50 1 calc PR A 2
H28E H 0.3420 0.2936 0.3843 0.150 Uiso 0.50 1 calc PR A 2
H28F H 0.3560 0.2783 0.4460 0.150 Uiso 0.50 1 calc PR A 2
C29A C 0.4893(5) 0.2499(7) 0.3412(5) 0.061(2) Uani 0.50 1 d PDU A 2
H29C H 0.5208 0.2612 0.3433 0.073 Uiso 0.50 1 calc PR A 2
H29D H 0.4878 0.2110 0.3478 0.073 Uiso 0.50 1 calc PR A 2
C30A C 0.4680(7) 0.2641(11) 0.2851(7) 0.061(2) Uani 0.50 1 d PDU A 2
H30D H 0.4838 0.2457 0.2562 0.073 Uiso 0.50 1 calc PR A 2
H30E H 0.4698 0.3027 0.2794 0.073 Uiso 0.50 1 calc PR A 2
H30F H 0.4367 0.2531 0.2841 0.073 Uiso 0.50 1 calc PR A 2
C31A C 0.4819(6) 0.2697(6) 0.4574(4) 0.061(2) Uani 0.50 1 d PDU A 2
H31C H 0.5089 0.2915 0.4634 0.073 Uiso 0.50 1 calc PR A 2
H31D H 0.4608 0.2790 0.4863 0.073 Uiso 0.50 1 calc PR A 2
C32A C 0.4944(6) 0.2100(6) 0.4630(7) 0.061(2) Uani 0.50 1 d PDU A 2
H32D H 0.5077 0.2035 0.4994 0.073 Uiso 0.50 1 calc PR A 2
H32E H 0.5157 0.2006 0.4350 0.073 Uiso 0.50 1 calc PR A 2
H32F H 0.4676 0.1881 0.4581 0.073 Uiso 0.50 1 calc PR A 2
Pt1 Pt 0.201398(9) 0.126319(11) 0.371148(12) 0.01798(8) Uani 1 1 d . . .
Pt2 Pt 0.963431(10) 0.362215(11) 0.344948(13) 0.01808(8) Uani 1 1 d . . .
Pt3 Pt 0.457131(10) 0.376435(13) 0.377445(14) 0.02757(9) Uani 1 1 d D . .
Pt4 Pt 0.701097(10) 0.119159(12) 0.364372(14) 0.02588(9) Uani 1 1 d . . .
Si1 Si -0.14932(7) 0.13154(9) 0.13633(9) 0.0227(5) Uani 1 1 d . . .
Si2 Si 0.60124(8) 0.37525(10) 0.14419(10) 0.0338(6) Uani 1 1 d . . .
Si3 Si 0.11186(7) 0.36027(9) 0.13906(9) 0.0204(5) Uani 1 1 d . A .
Si4 Si 0.34772(8) 0.13189(11) 0.14103(11) 0.0356(6) Uani 1 1 d . . .
I1 I 0.270567(18) 0.13081(2) 0.43951(2) 0.03148(14) Uani 1 1 d . . .
I2 I 1.050250(17) 0.34324(2) 0.34930(2) 0.02913(14) Uani 1 1 d . . .
I3 I 0.54416(2) 0.37020(3) 0.39011(4) 0.0647(2) Uani 1 1 d . A .
I4 I 0.78855(2) 0.11538(3) 0.37872(4) 0.0652(3) Uani 1 1 d . . .
P1 P 0.19132(7) 0.21799(8) 0.36928(9) 0.0209(5) Uani 1 1 d . . .
P2 P 0.20554(7) 0.03454(9) 0.36802(10) 0.0305(5) Uani 1 1 d . . .
P3 P 0.97509(7) 0.45277(8) 0.33959(10) 0.0273(5) Uani 1 1 d . . .
P4 P 0.95010(7) 0.27168(8) 0.34295(9) 0.0218(5) Uani 1 1 d . . .
P7 P 0.70199(8) 0.21019(9) 0.37583(10) 0.0336(6) Uani 1 1 d . . .
P8 P 0.70038(8) 0.02829(9) 0.35075(12) 0.0407(6) Uani 1 1 d . . .
C1 C 0.1467(2) 0.1217(3) 0.3276(3) 0.0204(17) Uani 1 1 d . . .
C2 C 0.1110(3) 0.1180(3) 0.3038(3) 0.0220(18) Uani 1 1 d . . .
C3 C 0.0679(3) 0.1162(3) 0.2764(3) 0.0218(18) Uani 1 1 d . . .
C4 C 0.0294(2) 0.1062(3) 0.3065(3) 0.0181(17) Uani 1 1 d . . .
C5 C 0.0318(3) 0.0958(3) 0.3633(3) 0.0225(18) Uani 1 1 d . . .
H5 H 0.0601 0.0949 0.3815 0.027 Uiso 1 1 calc R . .
C6 C -0.0055(3) 0.0868(3) 0.3932(3) 0.0243(19) Uani 1 1 d . . .
C7 C -0.0035(3) 0.0778(3) 0.4517(3) 0.030(2) Uani 1 1 d . . .
H7 H 0.0246 0.0768 0.4704 0.036 Uiso 1 1 calc R . .
C8 C -0.0405(3) 0.0708(4) 0.4798(4) 0.035(2) Uani 1 1 d . . .
H8 H -0.0386 0.0635 0.5179 0.042 Uiso 1 1 calc R . .
C9 C -0.0829(3) 0.0742(3) 0.4523(4) 0.033(2) Uani 1 1 d . . .
H9 H -0.1090 0.0708 0.4730 0.039 Uiso 1 1 calc R . .
C10 C -0.0868(3) 0.0822(3) 0.3982(4) 0.028(2) Uani 1 1 d . . .
H10 H -0.1155 0.0831 0.3810 0.034 Uiso 1 1 calc R . .
C11 C -0.0486(2) 0.0894(3) 0.3664(3) 0.0232(18) Uani 1 1 d . . .
C12 C -0.0512(2) 0.0984(3) 0.3106(3) 0.0204(18) Uani 1 1 d . . .
H12 H -0.0797 0.0986 0.2928 0.024 Uiso 1 1 calc R . .
C13 C -0.0132(2) 0.1073(3) 0.2786(3) 0.0188(17) Uani 1 1 d U . .
C14 C -0.0165(3) 0.1177(3) 0.2215(3) 0.0222(18) Uani 1 1 d . . .
C15 C 0.0227(3) 0.1271(3) 0.1918(3) 0.0213(17) Uani 1 1 d . . .
C16 C 0.0201(3) 0.1369(3) 0.1348(3) 0.0226(18) Uani 1 1 d . . .
H16 H -0.0081 0.1377 0.1166 0.027 Uiso 1 1 calc R . .
C17 C 0.0577(3) 0.1451(3) 0.1050(3) 0.0271(19) Uani 1 1 d . . .
C18 C 0.0563(3) 0.1550(3) 0.0472(4) 0.033(2) Uani 1 1 d . . .
H18 H 0.0285 0.1549 0.0280 0.040 Uiso 1 1 calc R . .
C19 C 0.0942(3) 0.1645(3) 0.0191(4) 0.037(2) Uani 1 1 d . . .
H19 H 0.0922 0.1710 -0.0192 0.044 Uiso 1 1 calc R . .
C20 C 0.1364(3) 0.1647(3) 0.0465(4) 0.034(2) Uani 1 1 d . . .
H20 H 0.1624 0.1714 0.0265 0.041 Uiso 1 1 calc R . .
C21 C 0.1396(3) 0.1554(3) 0.1016(4) 0.031(2) Uani 1 1 d . . .
H21 H 0.1681 0.1556 0.1195 0.037 Uiso 1 1 calc R . .
C22 C 0.1011(3) 0.1453(3) 0.1331(3) 0.0245(19) Uani 1 1 d . . .
C23 C 0.1033(3) 0.1353(3) 0.1888(3) 0.0224(18) Uani 1 1 d . . .
H23 H 0.1316 0.1346 0.2069 0.027 Uiso 1 1 calc R . .
C24 C 0.0655(3) 0.1263(3) 0.2195(3) 0.0214(18) Uani 1 1 d . . .
C25 C -0.0590(3) 0.1213(3) 0.1947(3) 0.0205(17) Uani 1 1 d . . .
C26 C -0.0951(3) 0.1272(3) 0.1721(3) 0.0263(19) Uani 1 1 d . . .
C33 C 0.2611(3) 0.0040(4) 0.3697(4) 0.048(3) Uani 1 1 d . . .
H33A H 0.2748 0.0098 0.4065 0.057 Uiso 1 1 calc R . .
H33B H 0.2576 -0.0349 0.3646 0.057 Uiso 1 1 calc R . .
C34 C 0.2926(3) 0.0242(4) 0.3279(5) 0.062(3) Uani 1 1 d . . .
H34A H 0.2816 0.0143 0.2912 0.074 Uiso 1 1 calc R . .
H34B H 0.3220 0.0083 0.3347 0.074 Uiso 1 1 calc R . .
H34C H 0.2948 0.0631 0.3306 0.074 Uiso 1 1 calc R . .
C37 C 0.1793(3) 0.0039(4) 0.4273(5) 0.053(3) Uani 1 1 d . . .
H37A H 0.1800 -0.0353 0.4231 0.064 Uiso 1 1 calc R . .
H37B H 0.1969 0.0130 0.4608 0.064 Uiso 1 1 calc R . .
C38 C 0.1322(3) 0.0213(4) 0.4343(5) 0.063(3) Uani 1 1 d . . .
H38A H 0.1311 0.0602 0.4373 0.076 Uiso 1 1 calc R . .
H38B H 0.1207 0.0053 0.4676 0.076 Uiso 1 1 calc R . .
H38C H 0.1140 0.0098 0.4026 0.076 Uiso 1 1 calc R . .
C35 C 0.1756(3) 0.0037(3) 0.3111(4) 0.043(3) Uani 1 1 d . . .
H35A H 0.1783 -0.0354 0.3149 0.051 Uiso 1 1 calc R . .
H35B H 0.1438 0.0128 0.3137 0.051 Uiso 1 1 calc R . .
C36 C 0.1906(3) 0.0192(4) 0.2547(4) 0.061(4) Uani 1 1 d . . .
H36A H 0.1909 0.0581 0.2515 0.073 Uiso 1 1 calc R . .
H36B H 0.1701 0.0041 0.2270 0.073 Uiso 1 1 calc R . .
H36C H 0.2206 0.0053 0.2492 0.073 Uiso 1 1 calc R . .
C27 C 0.2402(3) 0.2607(3) 0.3838(4) 0.032(2) Uani 1 1 d . . .
H27A H 0.2305 0.2984 0.3833 0.038 Uiso 1 1 calc R . .
H27B H 0.2518 0.2527 0.4212 0.038 Uiso 1 1 calc R . .
C28 C 0.2771(4) 0.2544(5) 0.3449(5) 0.072(4) Uani 1 1 d . . .
H28A H 0.2848 0.2165 0.3419 0.087 Uiso 1 1 calc R . .
H28B H 0.3031 0.2744 0.3584 0.087 Uiso 1 1 calc R . .
H28C H 0.2676 0.2680 0.3089 0.087 Uiso 1 1 calc R . .
C29 C 0.1683(3) 0.2421(3) 0.3042(3) 0.0266(19) Uani 1 1 d . . .
H29A H 0.1371 0.2298 0.3005 0.032 Uiso 1 1 calc R . .
H29B H 0.1678 0.2815 0.3054 0.032 Uiso 1 1 calc R . .
C30 C 0.1919(3) 0.2254(4) 0.2540(4) 0.038(2) Uani 1 1 d . . .
H30A H 0.2214 0.2421 0.2540 0.045 Uiso 1 1 calc R . .
H30B H 0.1747 0.2367 0.2214 0.045 Uiso 1 1 calc R . .
H30C H 0.1952 0.1866 0.2538 0.045 Uiso 1 1 calc R . .
C31 C 0.1525(3) 0.2427(3) 0.4190(4) 0.029(2) Uani 1 1 d . . .
H31A H 0.1676 0.2431 0.4554 0.035 Uiso 1 1 calc R . .
H31B H 0.1448 0.2800 0.4094 0.035 Uiso 1 1 calc R . .
C32 C 0.1091(3) 0.2105(3) 0.4231(4) 0.031(2) Uani 1 1 d . . .
H32A H 0.0935 0.2101 0.3874 0.038 Uiso 1 1 calc R . .
H32B H 0.0902 0.2271 0.4503 0.038 Uiso 1 1 calc R . .
H32C H 0.1161 0.1739 0.4343 0.038 Uiso 1 1 calc R . .
C39 C -0.1756(3) 0.1970(4) 0.1566(5) 0.049(3) Uani 1 1 d . . .
H39 H -0.1560 0.2255 0.1420 0.058 Uiso 1 1 calc R . .
C40 C -0.1763(3) 0.2055(5) 0.2166(5) 0.068(4) Uani 1 1 d . . .
H40A H -0.1871 0.2415 0.2242 0.081 Uiso 1 1 calc R . .
H40B H -0.1461 0.2013 0.2323 0.081 Uiso 1 1 calc R . .
H40C H -0.1960 0.1792 0.2331 0.081 Uiso 1 1 calc R . .
C41 C -0.2214(3) 0.2055(4) 0.1285(5) 0.058(3) Uani 1 1 d . . .
H41A H -0.2420 0.1778 0.1406 0.070 Uiso 1 1 calc R . .
H41B H -0.2186 0.2034 0.0887 0.070 Uiso 1 1 calc R . .
H41C H -0.2329 0.2406 0.1384 0.070 Uiso 1 1 calc R . .
C42 C -0.1378(3) 0.1314(4) 0.0619(4) 0.044(3) Uani 1 1 d . . .
H42 H -0.1669 0.1308 0.0410 0.053 Uiso 1 1 calc R . .
C43 C -0.1125(4) 0.1805(5) 0.0451(5) 0.071(4) Uani 1 1 d . . .
H43A H -0.0855 0.1840 0.0681 0.085 Uiso 1 1 calc R . .
H43B H -0.1312 0.2120 0.0496 0.085 Uiso 1 1 calc R . .
H43C H -0.1044 0.1772 0.0067 0.085 Uiso 1 1 calc R . .
C44 C -0.1113(4) 0.0818(5) 0.0460(5) 0.086(5) Uani 1 1 d . . .
H44A H -0.0829 0.0813 0.0666 0.103 Uiso 1 1 calc R . .
H44B H -0.1057 0.0827 0.0067 0.103 Uiso 1 1 calc R . .
H44C H -0.1283 0.0497 0.0545 0.103 Uiso 1 1 calc R . .
C45 C -0.1830(4) 0.0719(4) 0.1571(5) 0.063(4) Uani 1 1 d . . .
H45 H -0.2019 0.0919 0.1831 0.076 Uiso 1 1 calc R . .
C46 C -0.1663(4) 0.0360(4) 0.1959(5) 0.081(5) Uani 1 1 d . . .
H46A H -0.1905 0.0136 0.2088 0.097 Uiso 1 1 calc R . .
H46B H -0.1529 0.0556 0.2268 0.097 Uiso 1 1 calc R . .
H46C H -0.1437 0.0134 0.1793 0.097 Uiso 1 1 calc R . .
C47 C -0.2198(3) 0.0581(4) 0.1183(4) 0.045(3) Uani 1 1 d . . .
H47A H -0.2077 0.0478 0.0830 0.054 Uiso 1 1 calc R . .
H47B H -0.2394 0.0891 0.1132 0.054 Uiso 1 1 calc R . .
H47C H -0.2369 0.0283 0.1330 0.054 Uiso 1 1 calc R . .
C48 C 0.9005(3) 0.3735(3) 0.3290(3) 0.0219(18) Uani 1 1 d . . .
C49 C 0.8624(2) 0.3784(3) 0.3117(3) 0.0245(19) Uani 1 1 d . . .
C50 C 0.8193(3) 0.3787(3) 0.2856(4) 0.0257(19) Uani 1 1 d . . .
C51 C 0.7807(3) 0.3890(3) 0.3156(4) 0.028(2) Uani 1 1 d . . .
C52 C 0.7836(3) 0.4020(3) 0.3715(3) 0.028(2) Uani 1 1 d . . .
H52 H 0.8120 0.4048 0.3890 0.034 Uiso 1 1 calc R . .
C53 C 0.7465(3) 0.4106(3) 0.4014(4) 0.028(2) Uani 1 1 d . . .
C54 C 0.7478(3) 0.4236(4) 0.4593(4) 0.038(2) Uani 1 1 d . . .
H54 H 0.7757 0.4272 0.4780 0.045 Uiso 1 1 calc R . .
C55 C 0.7104(3) 0.4307(4) 0.4872(4) 0.045(3) Uani 1 1 d . . .
H55 H 0.7123 0.4397 0.5250 0.054 Uiso 1 1 calc R . .
C56 C 0.6679(3) 0.4250(4) 0.4607(4) 0.046(3) Uani 1 1 d . . .
H56 H 0.6417 0.4297 0.4809 0.056 Uiso 1 1 calc R . .
C57 C 0.6650(3) 0.4130(4) 0.4072(4) 0.036(2) Uani 1 1 d . . .
H57 H 0.6363 0.4094 0.3903 0.043 Uiso 1 1 calc R . .
C58 C 0.7030(3) 0.4054(4) 0.3746(4) 0.031(2) Uani 1 1 d . . .
C59 C 0.7003(3) 0.3949(3) 0.3199(3) 0.028(2) Uani 1 1 d . . .
H59 H 0.6718 0.3930 0.3023 0.033 Uiso 1 1 calc R . .
C60 C 0.7376(3) 0.3869(3) 0.2888(3) 0.0247(19) Uani 1 1 d . . .
C61 C 0.7344(3) 0.3766(3) 0.2315(3) 0.0267(19) Uani 1 1 d . . .
C62 C 0.7728(3) 0.3677(3) 0.2009(4) 0.0252(19) Uani 1 1 d . . .
C63 C 0.7706(3) 0.3587(3) 0.1443(4) 0.030(2) Uani 1 1 d . . .
H63 H 0.7423 0.3582 0.1260 0.036 Uiso 1 1 calc R . .
C64 C 0.8086(3) 0.3503(3) 0.1137(4) 0.034(2) Uani 1 1 d . . .
C65 C 0.8065(3) 0.3427(4) 0.0557(4) 0.040(2) Uani 1 1 d . . .
H65 H 0.7786 0.3428 0.0366 0.048 Uiso 1 1 calc R . .
C66 C 0.8444(4) 0.3354(4) 0.0279(4) 0.046(3) Uani 1 1 d . . .
H66 H 0.8425 0.3311 -0.0107 0.056 Uiso 1 1 calc R . .
C67 C 0.8866(3) 0.3341(4) 0.0545(4) 0.043(2) Uani 1 1 d . . .
H67 H 0.9124 0.3278 0.0340 0.052 Uiso 1 1 calc R . .
C68 C 0.8903(3) 0.3419(3) 0.1094(4) 0.036(2) Uani 1 1 d . . .
H68 H 0.9188 0.3415 0.1269 0.044 Uiso 1 1 calc R . .
C69 C 0.8512(3) 0.3509(3) 0.1416(4) 0.031(2) Uani 1 1 d . . .
C70 C 0.8541(3) 0.3588(3) 0.1971(3) 0.029(2) Uani 1 1 d . . .
H70 H 0.8826 0.3585 0.2149 0.035 Uiso 1 1 calc R . .
C71 C 0.8163(3) 0.3675(3) 0.2285(3) 0.0246(18) Uani 1 1 d . . .
C72 C 0.6919(3) 0.3771(3) 0.2036(4) 0.029(2) Uani 1 1 d . . .
C73 C 0.6554(3) 0.3761(4) 0.1810(4) 0.036(2) Uani 1 1 d . . .
C74 C 1.0194(3) 0.4815(4) 0.3838(5) 0.055(3) Uani 1 1 d . . .
H74A H 1.0485 0.4734 0.3677 0.067 Uiso 1 1 calc R . .
H74B H 1.0160 0.5207 0.3842 0.067 Uiso 1 1 calc R . .
C75 C 1.0199(4) 0.4615(5) 0.4415(5) 0.072(4) Uani 1 1 d . . .
H75A H 0.9915 0.4699 0.4581 0.087 Uiso 1 1 calc R . .
H75B H 1.0441 0.4788 0.4625 0.087 Uiso 1 1 calc R . .
H75C H 1.0245 0.4229 0.4417 0.087 Uiso 1 1 calc R . .
C76 C 0.9935(4) 0.4707(4) 0.2708(4) 0.054(3) Uani 1 1 d . . .
H76A H 0.9994 0.5095 0.2698 0.064 Uiso 1 1 calc R . .
H76B H 1.0219 0.4522 0.2641 0.064 Uiso 1 1 calc R . .
C77 C 0.9607(4) 0.4570(4) 0.2250(4) 0.067(4) Uani 1 1 d . . .
H77A H 0.9534 0.4190 0.2267 0.081 Uiso 1 1 calc R . .
H77B H 0.9739 0.4649 0.1897 0.081 Uiso 1 1 calc R . .
H77C H 0.9336 0.4781 0.2289 0.081 Uiso 1 1 calc R . .
C78 C 0.9268(3) 0.4957(3) 0.3489(4) 0.032(2) Uani 1 1 d . . .
H78A H 0.9357 0.5330 0.3417 0.039 Uiso 1 1 calc R . .
H78B H 0.9037 0.4859 0.3212 0.039 Uiso 1 1 calc R . .
C79 C 0.9067(3) 0.4932(4) 0.4048(4) 0.044(3) Uani 1 1 d . . .
H79A H 0.9054 0.4560 0.4169 0.052 Uiso 1 1 calc R . .
H79B H 0.8766 0.5081 0.4028 0.052 Uiso 1 1 calc R . .
H79C H 0.9250 0.5139 0.4309 0.052 Uiso 1 1 calc R . .
C80 C 0.9786(3) 0.2313(3) 0.3951(3) 0.030(2) Uani 1 1 d . . .
H80A H 0.9636 0.1963 0.3967 0.036 Uiso 1 1 calc R . .
H80B H 1.0094 0.2250 0.3836 0.036 Uiso 1 1 calc R . .
C81 C 0.9804(3) 0.2550(4) 0.4525(3) 0.037(2) Uani 1 1 d . . .
H81A H 0.9906 0.2921 0.4508 0.045 Uiso 1 1 calc R . .
H81B H 1.0010 0.2343 0.4758 0.045 Uiso 1 1 calc R . .
H81C H 0.9507 0.2540 0.4679 0.045 Uiso 1 1 calc R . .
C82 C 0.8921(3) 0.2495(3) 0.3450(3) 0.0240(18) Uani 1 1 d . . .
H82A H 0.8752 0.2668 0.3145 0.029 Uiso 1 1 calc R . .
H82B H 0.8913 0.2106 0.3383 0.029 Uiso 1 1 calc R . .
C83 C 0.8685(3) 0.2607(4) 0.3974(3) 0.036(2) Uani 1 1 d . . .
H83A H 0.8828 0.2407 0.4275 0.043 Uiso 1 1 calc R . .
H83B H 0.8373 0.2497 0.3934 0.043 Uiso 1 1 calc R . .
H83C H 0.8700 0.2989 0.4055 0.043 Uiso 1 1 calc R . .
C84 C 0.9691(3) 0.2426(3) 0.2796(3) 0.0265(19) Uani 1 1 d . . .
H84A H 1.0019 0.2445 0.2795 0.032 Uiso 1 1 calc R . .
H84B H 0.9607 0.2044 0.2788 0.032 Uiso 1 1 calc R . .
C85 C 0.9502(3) 0.2696(3) 0.2274(3) 0.030(2) Uani 1 1 d . . .
H85A H 0.9177 0.2692 0.2278 0.035 Uiso 1 1 calc R . .
H85B H 0.9602 0.2502 0.1952 0.035 Uiso 1 1 calc R . .
H85C H 0.9607 0.3065 0.2260 0.035 Uiso 1 1 calc R . .
C86 C 0.6129(4) 0.3673(6) 0.0708(5) 0.078(4) Uani 1 1 d . . .
H86 H 0.5839 0.3617 0.0507 0.094 Uiso 1 1 calc R . .
C87 C 0.6413(6) 0.3202(10) 0.0609(8) 0.206(14) Uani 1 1 d . . .
H87A H 0.6447 0.3155 0.0214 0.247 Uiso 1 1 calc R . .
H87B H 0.6273 0.2883 0.0760 0.247 Uiso 1 1 calc R . .
H87C H 0.6705 0.3255 0.0786 0.247 Uiso 1 1 calc R . .
C88 C 0.6339(6) 0.4139(8) 0.0476(6) 0.146(9) Uani 1 1 d . . .
H88A H 0.6164 0.4457 0.0557 0.175 Uiso 1 1 calc R . .
H88B H 0.6356 0.4095 0.0079 0.175 Uiso 1 1 calc R . .
H88C H 0.6639 0.4178 0.0636 0.175 Uiso 1 1 calc R . .
C89 C 0.5735(3) 0.4405(4) 0.1587(5) 0.054(3) Uani 1 1 d . . .
H89 H 0.5921 0.4680 0.1406 0.065 Uiso 1 1 calc R . .
C90 C 0.5741(4) 0.4558(5) 0.2180(5) 0.083(5) Uani 1 1 d . . .
H90A H 0.5620 0.4918 0.2219 0.099 Uiso 1 1 calc R . .
H90B H 0.6048 0.4550 0.2326 0.099 Uiso 1 1 calc R . .
H90C H 0.5561 0.4305 0.2383 0.099 Uiso 1 1 calc R . .
C91 C 0.5269(3) 0.4459(4) 0.1311(5) 0.058(3) Uani 1 1 d . . .
H91A H 0.5064 0.4211 0.1484 0.070 Uiso 1 1 calc R . .
H91B H 0.5286 0.4374 0.0921 0.070 Uiso 1 1 calc R . .
H91C H 0.5162 0.4825 0.1354 0.070 Uiso 1 1 calc R . .
C92 C 0.5688(5) 0.3175(6) 0.1710(6) 0.089(4) Uani 1 1 d U . .
C93 C 0.5835(4) 0.2887(6) 0.2152(6) 0.096(5) Uani 1 1 d . . .
H93A H 0.5622 0.2603 0.2227 0.144 Uiso 1 1 calc R . .
H93B H 0.5865 0.3122 0.2471 0.144 Uiso 1 1 calc R . .
H93C H 0.6125 0.2729 0.2075 0.144 Uiso 1 1 calc R . .
C94 C 0.5298(4) 0.3007(4) 0.1358(6) 0.077(4) Uani 1 1 d . . .
H94A H 0.5171 0.2679 0.1505 0.092 Uiso 1 1 calc R . .
H94B H 0.5395 0.2943 0.0984 0.092 Uiso 1 1 calc R . .
H94C H 0.5073 0.3289 0.1355 0.092 Uiso 1 1 calc R . .
C95 C 0.3943(2) 0.3802(3) 0.3576(3) 0.0258(19) Uani 1 1 d . A .
C96 C 0.3561(3) 0.3805(3) 0.3387(3) 0.028(2) Uani 1 1 d . . .
C97 C 0.3156(3) 0.3798(3) 0.3083(3) 0.0260(19) Uani 1 1 d . A .
C98 C 0.3152(3) 0.3659(3) 0.2522(3) 0.0228(18) Uani 1 1 d . . .
C99 C 0.3550(3) 0.3571(3) 0.2254(3) 0.0258(19) Uani 1 1 d . A .
H99 H 0.3821 0.3590 0.2461 0.031 Uiso 1 1 calc R . .
C100 C 0.3565(3) 0.3457(3) 0.1703(4) 0.0273(19) Uani 1 1 d . . .
C101 C 0.3968(3) 0.3380(4) 0.1420(4) 0.036(2) Uani 1 1 d . A .
H101 H 0.4243 0.3398 0.1619 0.043 Uiso 1 1 calc R . .
C102 C 0.3968(3) 0.3279(4) 0.0868(4) 0.038(2) Uani 1 1 d . . .
H102 H 0.4239 0.3220 0.0689 0.046 Uiso 1 1 calc R A .
C103 C 0.3558(3) 0.3264(4) 0.0568(4) 0.042(2) Uani 1 1 d . A .
H103 H 0.3560 0.3207 0.0184 0.050 Uiso 1 1 calc R . .
C104 C 0.3167(3) 0.3329(4) 0.0813(4) 0.036(2) Uani 1 1 d . . .
H104 H 0.2898 0.3311 0.0600 0.043 Uiso 1 1 calc R A .
C105 C 0.3152(3) 0.3425(3) 0.1394(4) 0.029(2) Uani 1 1 d . A .
C106 C 0.2754(3) 0.3500(3) 0.1655(3) 0.0241(18) Uani 1 1 d . . .
H106 H 0.2484 0.3472 0.1447 0.029 Uiso 1 1 calc R A .
C107 C 0.2737(3) 0.3616(3) 0.2220(3) 0.0211(18) Uani 1 1 d . A .
C108 C 0.2333(3) 0.3701(3) 0.2483(3) 0.0219(18) Uani 1 1 d . . .
C109 C 0.2327(2) 0.3854(3) 0.3045(3) 0.0215(18) Uani 1 1 d . A .
C110 C 0.1938(2) 0.3950(3) 0.3327(3) 0.0234(18) Uani 1 1 d . . .
H110 H 0.1661 0.3897 0.3140 0.028 Uiso 1 1 calc R A .
C111 C 0.1939(3) 0.4117(3) 0.3858(3) 0.0228(18) Uani 1 1 d . A .
C112 C 0.1537(3) 0.4233(3) 0.4145(3) 0.0279(19) Uani 1 1 d . . .
H112 H 0.1258 0.4194 0.3957 0.034 Uiso 1 1 calc R A .
C113 C 0.1546(3) 0.4394(3) 0.4668(4) 0.033(2) Uani 1 1 d . A .
H113 H 0.1276 0.4469 0.4844 0.039 Uiso 1 1 calc R . .
C114 C 0.1960(3) 0.4455(4) 0.4966(4) 0.036(2) Uani 1 1 d . . .
H114 H 0.1962 0.4571 0.5336 0.043 Uiso 1 1 calc R A .
C115 C 0.2341(3) 0.4350(4) 0.4723(4) 0.033(2) Uani 1 1 d . A .
H115 H 0.2612 0.4392 0.4927 0.040 Uiso 1 1 calc R . .
C116 C 0.2359(3) 0.4174(3) 0.4159(3) 0.0244(19) Uani 1 1 d . . .
C117 C 0.2744(3) 0.4060(3) 0.3895(3) 0.027(2) Uani 1 1 d . A .
H117 H 0.3018 0.4087 0.4095 0.033 Uiso 1 1 calc R . .
C118 C 0.2751(2) 0.3907(3) 0.3345(3) 0.0210(18) Uani 1 1 d . . .
C119 C 0.1923(3) 0.3643(3) 0.2173(3) 0.0252(19) Uani 1 1 d . A .
C120 C 0.1588(3) 0.3591(3) 0.1894(3) 0.0233(18) Uani 1 1 d . . .
C133 C 0.0822(2) 0.2943(3) 0.1402(3) 0.0237(18) Uani 1 1 d . . .
H133 H 0.1032 0.2666 0.1271 0.028 Uiso 1 1 calc R A .
C134 C 0.0686(3) 0.2785(3) 0.1977(3) 0.033(2) Uani 1 1 d . A .
H13A H 0.0498 0.3065 0.2128 0.040 Uiso 1 1 calc R . .
H13B H 0.0952 0.2740 0.2212 0.040 Uiso 1 1 calc R . .
H13C H 0.0520 0.2449 0.1960 0.040 Uiso 1 1 calc R . .
C135 C 0.0414(3) 0.2942(3) 0.1013(4) 0.032(2) Uani 1 1 d . A .
H13D H 0.0270 0.2592 0.1025 0.039 Uiso 1 1 calc R . .
H13E H 0.0507 0.3015 0.0639 0.039 Uiso 1 1 calc R . .
H13F H 0.0205 0.3217 0.1127 0.039 Uiso 1 1 calc R . .
C136 C 0.0737(3) 0.4160(3) 0.1583(4) 0.028(2) Uani 1 1 d . . .
H136 H 0.0509 0.4003 0.1826 0.033 Uiso 1 1 calc R A .
C137 C 0.0484(3) 0.4398(3) 0.1083(4) 0.039(2) Uani 1 1 d . A .
H13G H 0.0270 0.4663 0.1207 0.046 Uiso 1 1 calc R . .
H13H H 0.0326 0.4113 0.0884 0.046 Uiso 1 1 calc R . .
H13I H 0.0696 0.4569 0.0841 0.058 Uiso 1 1 calc R . .
C138 C 0.0975(3) 0.4614(3) 0.1914(4) 0.033(2) Uani 1 1 d . A .
H13J H 0.1215 0.4762 0.1698 0.040 Uiso 1 1 calc R . .
H13K H 0.1099 0.4470 0.2258 0.040 Uiso 1 1 calc R . .
H13L H 0.0761 0.4896 0.1994 0.040 Uiso 1 1 calc R . .
C139 C 0.1386(3) 0.3702(4) 0.0708(4) 0.035(2) Uani 1 1 d . . .
H139 H 0.1142 0.3746 0.0425 0.042 Uiso 1 1 calc R A .
C140 C 0.1654(3) 0.3223(4) 0.0553(4) 0.048(3) Uani 1 1 d . A .
H14A H 0.1799 0.3292 0.0206 0.057 Uiso 1 1 calc R . .
H14B H 0.1457 0.2913 0.0511 0.057 Uiso 1 1 calc R . .
H14C H 0.1879 0.3150 0.0840 0.057 Uiso 1 1 calc R . .
C141 C 0.1672(3) 0.4205(4) 0.0699(4) 0.052(3) Uani 1 1 d . A .
H14D H 0.1897 0.4188 0.0995 0.062 Uiso 1 1 calc R . .
H14E H 0.1483 0.4518 0.0749 0.062 Uiso 1 1 calc R . .
H14F H 0.1818 0.4230 0.0346 0.062 Uiso 1 1 calc R . .
C142 C 0.6388(3) 0.1207(3) 0.3444(3) 0.0243(18) Uani 1 1 d . . .
C143 C 0.6011(3) 0.1214(3) 0.3256(4) 0.028(2) Uani 1 1 d . . .
C144 C 0.5595(3) 0.1226(3) 0.2965(4) 0.028(2) Uani 1 1 d . . .
C145 C 0.5590(3) 0.1342(3) 0.2399(4) 0.028(2) Uani 1 1 d . . .
C146 C 0.5992(3) 0.1423(4) 0.2118(4) 0.035(2) Uani 1 1 d . . .
H146 H 0.6265 0.1413 0.2321 0.041 Uiso 1 1 calc R . .
C147 C 0.5998(3) 0.1518(4) 0.1557(4) 0.038(2) Uani 1 1 d . . .
C148 C 0.6399(4) 0.1580(5) 0.1272(4) 0.055(3) Uani 1 1 d . . .
H148 H 0.6675 0.1567 0.1470 0.066 Uiso 1 1 calc R . .
C149 C 0.6396(4) 0.1655(5) 0.0725(5) 0.064(3) Uani 1 1 d . . .
H149 H 0.6667 0.1688 0.0540 0.076 Uiso 1 1 calc R . .
C150 C 0.5981(4) 0.1686(4) 0.0425(4) 0.055(3) Uani 1 1 d . . .
H150 H 0.5978 0.1739 0.0040 0.067 Uiso 1 1 calc R . .
C151 C 0.5595(3) 0.1638(4) 0.0687(4) 0.043(3) Uani 1 1 d . . .
H151 H 0.5323 0.1663 0.0481 0.052 Uiso 1 1 calc R . .
C152 C 0.5580(3) 0.1553(3) 0.1260(4) 0.037(2) Uani 1 1 d . . .
C153 C 0.5187(3) 0.1494(3) 0.1529(4) 0.034(2) Uani 1 1 d . . .
H153 H 0.4914 0.1531 0.1326 0.041 Uiso 1 1 calc R . .
C154 C 0.5172(3) 0.1380(3) 0.2100(4) 0.031(2) Uani 1 1 d . . .
C155 C 0.4765(3) 0.1281(3) 0.2371(4) 0.031(2) Uani 1 1 d . . .
C156 C 0.4772(3) 0.1154(3) 0.2930(4) 0.028(2) Uani 1 1 d . . .
C157 C 0.4381(3) 0.1054(3) 0.3208(4) 0.034(2) Uani 1 1 d . . .
H157 H 0.4105 0.1078 0.3011 0.041 Uiso 1 1 calc R . .
C158 C 0.4379(3) 0.0920(3) 0.3766(4) 0.033(2) Uani 1 1 d . . .
C159 C 0.3984(3) 0.0828(4) 0.4061(5) 0.047(3) Uani 1 1 d . . .
H159 H 0.3704 0.0855 0.3874 0.057 Uiso 1 1 calc R . .
C160 C 0.3997(3) 0.0705(4) 0.4598(4) 0.049(3) Uani 1 1 d . . .
H160 H 0.3728 0.0655 0.4786 0.058 Uiso 1 1 calc R . .
C161 C 0.4417(3) 0.0650(4) 0.4885(4) 0.048(3) Uani 1 1 d . . .
H161 H 0.4424 0.0553 0.5261 0.057 Uiso 1 1 calc R . .
C162 C 0.4802(3) 0.0735(4) 0.4630(4) 0.044(3) Uani 1 1 d . . .
H162 H 0.5075 0.0705 0.4831 0.053 Uiso 1 1 calc R . .
C163 C 0.4803(3) 0.0873(3) 0.4054(4) 0.032(2) Uani 1 1 d . . .
C164 C 0.5192(3) 0.0976(3) 0.3786(4) 0.032(2) Uani 1 1 d . . .
H164 H 0.5467 0.0954 0.3984 0.039 Uiso 1 1 calc R . .
C165 C 0.5190(3) 0.1116(3) 0.3222(4) 0.028(2) Uani 1 1 d . . .
C166 C 0.4357(3) 0.1305(4) 0.2053(4) 0.035(2) Uani 1 1 d . . .
C167 C 0.4010(3) 0.1329(4) 0.1801(4) 0.037(2) Uani 1 1 d . . .
C168 C 0.7292(3) 0.2275(4) 0.4429(4) 0.044(3) Uani 1 1 d . . .
H16A H 0.7120 0.2108 0.4722 0.053 Uiso 1 1 calc R . .
H16B H 0.7592 0.2114 0.4442 0.053 Uiso 1 1 calc R . .
C169 C 0.7338(4) 0.2858(4) 0.4554(5) 0.074(4) Uani 1 1 d . . .
H16C H 0.7486 0.3036 0.4252 0.111 Uiso 1 1 calc R . .
H16D H 0.7515 0.2904 0.4893 0.111 Uiso 1 1 calc R . .
H16E H 0.7042 0.3014 0.4598 0.111 Uiso 1 1 calc R . .
C170 C 0.6495(3) 0.2446(4) 0.3735(4) 0.048(3) Uani 1 1 d . . .
H70A H 0.6553 0.2835 0.3737 0.058 Uiso 1 1 calc R . .
H70B H 0.6338 0.2359 0.3385 0.058 Uiso 1 1 calc R . .
C171 C 0.6192(4) 0.2315(4) 0.4202(4) 0.059(3) Uani 1 1 d . . .
H71A H 0.6151 0.1928 0.4222 0.089 Uiso 1 1 calc R . .
H71B H 0.5903 0.2488 0.4137 0.089 Uiso 1 1 calc R . .
H71C H 0.6326 0.2445 0.4547 0.089 Uiso 1 1 calc R . .
C172 C 0.7338(4) 0.2441(4) 0.3238(5) 0.056(3) Uani 1 1 d . . .
H72A H 0.7348 0.2828 0.3317 0.067 Uiso 1 1 calc R . .
H72B H 0.7646 0.2305 0.3247 0.067 Uiso 1 1 calc R . .
C173 C 0.7128(3) 0.2351(4) 0.2669(4) 0.051(3) Uani 1 1 d . . .
H73A H 0.7101 0.1967 0.2599 0.061 Uiso 1 1 calc R . .
H73B H 0.7316 0.2512 0.2393 0.061 Uiso 1 1 calc R . .
H73C H 0.6833 0.2515 0.2649 0.061 Uiso 1 1 calc R . .
C174 C 0.7273(4) -0.0105(4) 0.4040(6) 0.077(4) Uani 1 1 d . . .
H74K H 0.7172 -0.0480 0.4001 0.093 Uiso 1 1 calc R . .
H74L H 0.7597 -0.0100 0.3983 0.093 Uiso 1 1 calc R . .
C175 C 0.7189(4) 0.0076(5) 0.4619(6) 0.099(6) Uani 1 1 d . . .
H75D H 0.7336 0.0420 0.4685 0.118 Uiso 1 1 calc R . .
H75E H 0.7309 -0.0188 0.4878 0.118 Uiso 1 1 calc R . .
H75F H 0.6869 0.0115 0.4668 0.118 Uiso 1 1 calc R . .
C176 C 0.7277(4) 0.0104(4) 0.2881(6) 0.076(4) Uani 1 1 d . . .
H76D H 0.7587 0.0236 0.2901 0.091 Uiso 1 1 calc R . .
H76E H 0.7288 -0.0290 0.2852 0.091 Uiso 1 1 calc R . .
C177 C 0.7050(5) 0.0324(6) 0.2376(6) 0.107(6) Uani 1 1 d . . .
H77D H 0.7040 0.0714 0.2399 0.128 Uiso 1 1 calc R . .
H77E H 0.6747 0.0184 0.2345 0.128 Uiso 1 1 calc R . .
H77F H 0.7215 0.0219 0.2053 0.128 Uiso 1 1 calc R . .
C178 C 0.6467(3) -0.0030(4) 0.3404(4) 0.043(2) Uani 1 1 d . . .
H17U H 0.6295 0.0181 0.3129 0.051 Uiso 1 1 calc R . .
H17V H 0.6514 -0.0388 0.3245 0.051 Uiso 1 1 calc R . .
C179 C 0.6187(3) -0.0093(4) 0.3902(4) 0.051(3) Uani 1 1 d . . .
H78D H 0.6329 -0.0347 0.4155 0.061 Uiso 1 1 calc R . .
H78E H 0.5892 -0.0224 0.3791 0.061 Uiso 1 1 calc R . .
H17 H 0.6158 0.0253 0.4084 0.061 Uiso 1 1 calc R . .
C180 C 0.3196(3) 0.1982(4) 0.1539(4) 0.040(2) Uani 1 1 d . . .
H180 H 0.3364 0.2262 0.1341 0.048 Uiso 1 1 calc R . .
C181 C 0.3219(4) 0.2119(4) 0.2150(4) 0.056(3) Uani 1 1 d . . .
H18A H 0.3103 0.2479 0.2205 0.067 Uiso 1 1 calc R . .
H18B H 0.3529 0.2103 0.2283 0.067 Uiso 1 1 calc R . .
H18C H 0.3041 0.1863 0.2353 0.067 Uiso 1 1 calc R . .
C182 C 0.2716(3) 0.2002(4) 0.1327(6) 0.075(4) Uani 1 1 d . . .
H18D H 0.2537 0.1748 0.1531 0.090 Uiso 1 1 calc R . .
H18E H 0.2703 0.1910 0.0937 0.090 Uiso 1 1 calc R . .
H18F H 0.2598 0.2363 0.1376 0.090 Uiso 1 1 calc R . .
C183 C 0.3134(3) 0.0756(4) 0.1676(4) 0.042(2) Uani 1 1 d . . .
H183 H 0.2974 0.0906 0.1994 0.050 Uiso 1 1 calc R . .
C184 C 0.3413(4) 0.0285(4) 0.1912(5) 0.061(3) Uani 1 1 d . . .
H18G H 0.3213 0.0012 0.2053 0.073 Uiso 1 1 calc R . .
H18H H 0.3609 0.0414 0.2209 0.073 Uiso 1 1 calc R . .
H18I H 0.3591 0.0131 0.1622 0.073 Uiso 1 1 calc R . .
C185 C 0.2773(3) 0.0557(4) 0.1279(5) 0.056(3) Uani 1 1 d . . .
H18J H 0.2588 0.0293 0.1463 0.067 Uiso 1 1 calc R . .
H18K H 0.2909 0.0392 0.0962 0.067 Uiso 1 1 calc R . .
H18L H 0.2587 0.0858 0.1157 0.067 Uiso 1 1 calc R . .
C186 C 0.3608(3) 0.1210(4) 0.0656(5) 0.067(4) Uani 1 1 d D . .
C187 C 0.4022(4) 0.1542(5) 0.0512(5) 0.102(5) Uani 1 1 d D . .
H18M H 0.4271 0.1446 0.0759 0.122 Uiso 1 1 calc R . .
H18N H 0.3956 0.1922 0.0551 0.122 Uiso 1 1 calc R . .
H18O H 0.4102 0.1468 0.0133 0.122 Uiso 1 1 calc R . .
C188 C 0.3262(5) 0.1511(8) 0.0287(7) 0.058(6) Uani 0.50 1 d PD . .
H18P H 0.3208 0.1865 0.0441 0.070 Uiso 0.50 1 calc PR . .
H18Q H 0.2983 0.1309 0.0270 0.070 Uiso 0.50 1 calc PR . .
H18R H 0.3376 0.1548 -0.0083 0.070 Uiso 0.50 1 calc PR . .
C18A C 0.3815(7) 0.0647(5) 0.0605(9) 0.078(8) Uani 0.50 1 d PDU . .
H18S H 0.3888 0.0580 0.0223 0.094 Uiso 0.50 1 calc PR . .
H18T H 0.3602 0.0378 0.0725 0.094 Uiso 0.50 1 calc PR . .
H18U H 0.4086 0.0626 0.0836 0.094 Uiso 0.50 1 calc PR . .

loop_
_atom_site_aniso_label
_atom_site_aniso_U_11
_atom_site_aniso_U_22
_atom_site_aniso_U_33
_atom_site_aniso_U_23
_atom_site_aniso_U_13
_atom_site_aniso_U_12
P5 0.031(3) 0.025(3) 0.022(3) -0.014(2) -0.006(2) -0.0028(19)
C121 0.040(6) 0.055(6) 0.059(6) -0.009(5) 0.010(6) 0.012(6)
C122 0.040(6) 0.055(6) 0.059(6) -0.009(5) 0.010(6) 0.012(6)
C123 0.053(6) 0.049(5) 0.038(5) 0.004(4) -0.001(4) 0.001(5)
C124 0.053(6) 0.049(5) 0.038(5) 0.004(4) -0.001(4) 0.001(5)
C125 0.054(6) 0.050(5) 0.039(5) 0.003(4) -0.001(4) 0.000(5)
C126 0.054(6) 0.050(5) 0.039(5) 0.003(4) -0.001(4) 0.000(5)
P5A 0.038(3) 0.040(3) 0.048(4) -0.020(3) -0.002(3) -0.001(2)
C21A 0.040(6) 0.055(6) 0.059(6) -0.009(5) 0.010(6) 0.012(6)
C22A 0.040(6) 0.055(6) 0.059(6) -0.009(5) 0.010(6) 0.012(6)
C23A 0.053(6) 0.049(5) 0.039(5) 0.003(4) -0.001(4) 0.000(5)
C24A 0.053(6) 0.049(5) 0.038(5) 0.004(4) -0.001(4) 0.001(5)
C25A 0.044(8) 0.049(9) 0.049(9) -0.014(7) -0.008(7) -0.004(7)
C26A 0.044(8) 0.049(9) 0.049(9) -0.014(7) -0.008(7) -0.004(7)
P6 0.028(4) 0.0315(15) 0.056(5) 0.0197(18) -0.013(3) 0.0079(15)
C127 0.102(8) 0.043(7) 0.225(11) 0.035(8) -0.078(9) -0.001(7)
C128 0.102(8) 0.043(7) 0.225(11) 0.035(8) -0.078(9) -0.001(7)
C129 0.067(5) 0.051(5) 0.066(5) -0.009(5) 0.006(4) -0.001(4)
C130 0.067(5) 0.051(5) 0.066(5) -0.009(5) 0.006(4) -0.001(4)
C131 0.066(5) 0.050(5) 0.065(5) -0.009(5) 0.004(4) -0.001(4)
C132 0.066(5) 0.051(5) 0.065(5) -0.009(5) 0.004(4) -0.001(4)
P6A 0.028(4) 0.0315(15) 0.056(5) 0.0197(18) -0.013(3) 0.0079(15)
C27A 0.102(8) 0.043(7) 0.225(11) 0.035(8) -0.078(9) -0.001(7)
C28A 0.102(8) 0.043(7) 0.225(11) 0.035(8) -0.078(9) -0.001(7)
C29A 0.066(5) 0.050(5) 0.066(5) -0.009(5) 0.005(4) -0.001(4)
C30A 0.066(5) 0.051(5) 0.066(5) -0.009(5) 0.006(4) -0.001(4)
C31A 0.066(5) 0.050(5) 0.065(5) -0.009(5) 0.004(4) -0.001(4)
C32A 0.066(5) 0.050(5) 0.065(5) -0.009(5) 0.004(4) -0.001(4)
Pt1 0.01613(15) 0.01551(15) 0.02204(17) 0.00059(13) -0.00428(12) -0.00005(12)
Pt2 0.01704(15) 0.01434(15) 0.02274(17) -0.00161(13) -0.00176(12) 0.00009(12)
Pt3 0.01604(16) 0.03088(19) 0.0354(2) -0.00207(16) -0.00702(14) -0.00088(14)
Pt4 0.01713(16) 0.02014(17) 0.0400(2) -0.00057(15) -0.00655(14) 0.00077(13)
Si1 0.0208(11) 0.0228(12) 0.0241(12) 0.0041(10) -0.0085(9) 0.0015(9)
Si2 0.0278(13) 0.0406(15) 0.0324(14) 0.0012(12) -0.0119(11) -0.0042(11)
Si3 0.0181(11) 0.0237(12) 0.0190(11) 0.0001(10) -0.0042(9) -0.0019(9)
Si4 0.0248(13) 0.0481(16) 0.0334(14) -0.0105(13) -0.0096(11) 0.0012(12)
I1 0.0287(3) 0.0274(3) 0.0373(3) 0.0002(3) -0.0171(3) 0.0000(2)
I2 0.0185(3) 0.0274(3) 0.0412(3) -0.0056(3) -0.0037(2) 0.0014(2)
I3 0.0186(3) 0.0700(5) 0.1044(7) 0.0102(5) -0.0154(4) -0.0021(3)
I4 0.0212(3) 0.0465(4) 0.1268(8) -0.0057(4) -0.0213(4) 0.0028(3)
P1 0.0162(10) 0.0169(10) 0.0296(12) 0.0006(9) -0.0019(9) 0.0003(8)
P2 0.0281(12) 0.0199(11) 0.0429(15) -0.0027(10) -0.0117(11) 0.0010(9)
P3 0.0267(12) 0.0181(11) 0.0372(14) -0.0037(10) 0.0030(10) -0.0003(9)
P4 0.0241(11) 0.0156(10) 0.0255(12) -0.0004(9) -0.0023(9) 0.0018(9)
P7 0.0373(14) 0.0233(12) 0.0399(15) -0.0010(11) -0.0006(11) -0.0027(10)
P8 0.0327(14) 0.0223(12) 0.0671(19) -0.0019(12) 0.0031(13) 0.0030(10)
C1 0.017(4) 0.022(4) 0.022(4) 0.008(3) -0.007(3) -0.002(3)
C2 0.029(5) 0.017(4) 0.020(4) 0.006(3) 0.000(4) 0.000(3)
C3 0.032(5) 0.012(4) 0.021(4) -0.005(3) -0.007(4) 0.002(3)
C4 0.013(4) 0.014(4) 0.027(4) -0.004(3) 0.000(3) 0.001(3)
C5 0.024(4) 0.015(4) 0.028(5) 0.001(4) -0.011(4) 0.006(3)
C6 0.026(5) 0.020(4) 0.026(5) -0.008(4) -0.004(4) 0.004(3)
C7 0.031(5) 0.032(5) 0.027(5) -0.005(4) -0.009(4) -0.004(4)
C8 0.034(5) 0.041(6) 0.031(5) -0.005(4) -0.004(4) -0.003(4)
C9 0.036(5) 0.028(5) 0.035(5) -0.005(4) 0.016(4) -0.001(4)
C10 0.025(5) 0.022(4) 0.037(5) -0.003(4) 0.004(4) -0.001(4)
C11 0.015(4) 0.015(4) 0.039(5) -0.007(4) -0.003(4) -0.002(3)
C12 0.020(4) 0.009(4) 0.032(5) -0.002(3) -0.008(4) -0.006(3)
C13 0.021(4) 0.004(3) 0.031(4) -0.005(3) -0.006(3) 0.000(3)
C14 0.021(4) 0.010(4) 0.036(5) -0.003(4) -0.006(4) 0.001(3)
C15 0.025(4) 0.010(4) 0.029(5) -0.001(3) -0.004(3) -0.001(3)
C16 0.024(4) 0.013(4) 0.030(5) 0.003(4) -0.007(4) 0.001(3)
C17 0.037(5) 0.015(4) 0.029(5) 0.003(4) -0.001(4) 0.004(4)
C18 0.042(6) 0.024(5) 0.033(5) 0.001(4) -0.009(4) 0.007(4)
C19 0.057(6) 0.029(5) 0.025(5) 0.007(4) 0.010(5) 0.003(5)
C20 0.037(5) 0.026(5) 0.039(6) 0.002(4) 0.011(4) 0.000(4)
C21 0.027(5) 0.032(5) 0.033(5) -0.006(4) 0.003(4) -0.002(4)
C22 0.039(5) 0.011(4) 0.024(5) 0.003(3) -0.002(4) -0.001(4)
C23 0.024(4) 0.019(4) 0.024(4) 0.002(4) 0.002(3) 0.002(3)
C24 0.023(4) 0.011(4) 0.030(5) -0.004(3) -0.002(3) -0.001(3)
C25 0.028(5) 0.015(4) 0.018(4) -0.004(3) -0.005(3) -0.002(3)
C26 0.029(5) 0.024(5) 0.026(5) 0.007(4) -0.005(4) -0.004(4)
C33 0.040(6) 0.030(5) 0.072(8) -0.007(5) -0.015(5) 0.012(5)
C34 0.025(5) 0.067(8) 0.093(9) -0.032(7) -0.001(6) 0.001(5)
C37 0.050(7) 0.038(6) 0.072(8) 0.023(6) -0.003(6) -0.005(5)
C38 0.058(7) 0.055(7) 0.076(9) 0.030(6) 0.009(6) -0.014(6)
C35 0.050(6) 0.025(5) 0.052(7) -0.017(5) -0.024(5) 0.011(4)
C36 0.048(7) 0.075(8) 0.058(8) -0.043(6) -0.023(6) 0.032(6)
C27 0.029(5) 0.025(5) 0.042(6) 0.000(4) -0.010(4) -0.001(4)
C28 0.054(8) 0.066(8) 0.095(10) 0.003(8) -0.012(7) -0.007(6)
C29 0.031(5) 0.021(4) 0.028(5) 0.004(4) -0.004(4) 0.005(4)
C30 0.047(6) 0.034(5) 0.033(5) -0.001(4) 0.009(4) -0.009(4)
C31 0.027(5) 0.023(4) 0.038(5) -0.002(4) 0.000(4) 0.000(4)
C32 0.028(5) 0.033(5) 0.035(5) -0.007(4) 0.009(4) 0.006(4)
C39 0.041(6) 0.034(6) 0.071(8) -0.016(5) 0.002(5) 0.007(5)
C40 0.042(6) 0.076(9) 0.085(9) -0.051(7) -0.007(6) 0.017(6)
C41 0.027(5) 0.046(6) 0.100(10) 0.006(6) -0.004(6) 0.015(5)
C42 0.027(5) 0.082(8) 0.022(5) 0.001(5) -0.001(4) -0.011(5)
C43 0.062(8) 0.094(10) 0.057(8) 0.041(7) 0.009(6) -0.006(7)
C44 0.084(10) 0.090(10) 0.085(10) -0.058(8) 0.035(8) -0.017(8)
C45 0.054(7) 0.061(7) 0.073(8) 0.044(7) -0.030(6) -0.033(6)
C46 0.104(10) 0.052(7) 0.084(9) 0.042(7) -0.047(8) -0.049(7)
C47 0.045(6) 0.050(6) 0.041(6) 0.004(5) -0.009(5) -0.023(5)
C48 0.020(4) 0.023(4) 0.022(4) -0.001(4) -0.004(3) -0.001(3)
C49 0.013(4) 0.025(4) 0.036(5) 0.009(4) -0.001(4) 0.000(3)
C50 0.024(4) 0.016(4) 0.036(5) 0.007(4) -0.010(4) -0.001(3)
C51 0.031(5) 0.013(4) 0.041(5) 0.007(4) -0.004(4) 0.001(4)
C52 0.017(4) 0.031(5) 0.036(5) 0.011(4) -0.011(4) -0.004(4)
C53 0.015(4) 0.034(5) 0.036(5) 0.000(4) 0.000(4) 0.003(4)
C54 0.029(5) 0.051(6) 0.032(5) -0.002(5) -0.008(4) -0.002(4)
C55 0.036(6) 0.068(7) 0.030(5) 0.002(5) 0.003(4) 0.001(5)
C56 0.032(5) 0.065(7) 0.043(6) -0.004(5) 0.009(5) 0.000(5)
C57 0.019(5) 0.046(6) 0.041(6) 0.004(5) -0.008(4) 0.000(4)
C58 0.028(5) 0.033(5) 0.033(5) 0.005(4) -0.005(4) 0.003(4)
C59 0.021(4) 0.028(5) 0.035(5) 0.000(4) -0.001(4) -0.004(4)
C60 0.033(5) 0.019(4) 0.021(4) 0.007(4) -0.008(4) -0.003(4)
C61 0.032(5) 0.016(4) 0.033(5) 0.002(4) 0.002(4) 0.000(4)
C62 0.025(4) 0.015(4) 0.036(5) 0.006(4) -0.003(4) 0.000(3)
C63 0.032(5) 0.019(4) 0.038(5) 0.000(4) -0.006(4) 0.001(4)
C64 0.049(6) 0.014(4) 0.038(6) -0.002(4) -0.001(5) 0.001(4)
C65 0.051(6) 0.042(6) 0.026(5) 0.002(4) -0.002(5) 0.004(5)
C66 0.075(8) 0.034(6) 0.031(6) -0.007(5) 0.006(5) -0.001(5)
C67 0.051(6) 0.039(6) 0.040(6) -0.008(5) 0.015(5) 0.007(5)
C68 0.042(6) 0.021(5) 0.046(6) 0.006(4) 0.003(5) 0.005(4)
C69 0.035(5) 0.018(4) 0.039(5) 0.005(4) 0.001(4) 0.004(4)
C70 0.032(5) 0.022(4) 0.031(5) 0.002(4) -0.006(4) 0.001(4)
C71 0.023(4) 0.017(4) 0.034(5) 0.002(4) -0.003(4) -0.002(3)
C72 0.026(5) 0.026(5) 0.035(5) 0.003(4) -0.007(4) -0.004(4)
C73 0.038(6) 0.034(5) 0.035(5) 0.001(4) -0.006(4) -0.008(4)
C74 0.038(6) 0.023(5) 0.104(10) -0.017(6) -0.022(6) 0.002(4)
C75 0.060(8) 0.067(8) 0.087(10) -0.050(8) -0.032(7) 0.021(6)
C76 0.084(8) 0.028(5) 0.051(7) 0.002(5) 0.045(6) 0.002(5)
C77 0.110(11) 0.049(7) 0.044(7) 0.018(6) 0.018(7) 0.026(7)
C78 0.034(5) 0.017(4) 0.046(6) 0.001(4) -0.005(4) 0.006(4)
C79 0.038(6) 0.052(6) 0.041(6) -0.008(5) 0.006(5) 0.014(5)
C80 0.029(5) 0.021(4) 0.040(5) 0.004(4) -0.006(4) 0.007(4)
C81 0.040(6) 0.041(6) 0.030(5) 0.010(4) -0.008(4) 0.001(4)
C82 0.028(5) 0.021(4) 0.022(4) -0.007(4) -0.004(4) -0.006(4)
C83 0.036(5) 0.039(5) 0.032(5) 0.003(4) -0.013(4) -0.009(4)
C84 0.039(5) 0.020(4) 0.021(4) -0.003(4) 0.002(4) 0.004(4)
C85 0.031(5) 0.034(5) 0.024(5) -0.007(4) 0.002(4) -0.001(4)
C86 0.047(7) 0.138(13) 0.051(8) -0.029(8) -0.002(6) -0.017(8)
C87 0.093(14) 0.35(3) 0.18(2) -0.21(2) -0.021(13) 0.061(18)
C88 0.132(16) 0.23(2) 0.076(12) -0.002(14) 0.035(11) -0.082(17)
C89 0.042(6) 0.053(7) 0.067(8) 0.005(6) -0.010(6) -0.003(5)
C90 0.059(8) 0.077(9) 0.111(11) -0.061(9) -0.024(8) 0.002(7)
C91 0.040(6) 0.063(8) 0.071(8) 0.022(6) -0.006(6) -0.003(6)
C92 0.083(7) 0.077(7) 0.105(8) 0.031(7) -0.043(6) -0.041(6)
C93 0.078(10) 0.102(12) 0.107(12) 0.033(10) -0.007(9) -0.047(9)
C94 0.039(6) 0.047(7) 0.143(13) -0.002(8) -0.024(7) -0.017(6)
C95 0.014(4) 0.033(5) 0.030(5) 0.000(4) -0.009(3) -0.001(3)
C96 0.023(5) 0.033(5) 0.030(5) -0.001(4) 0.007(4) -0.003(4)
C97 0.019(4) 0.028(5) 0.030(5) 0.005(4) -0.008(4) 0.001(4)
C98 0.022(4) 0.012(4) 0.035(5) 0.003(4) -0.006(4) -0.003(3)
C99 0.017(4) 0.025(4) 0.035(5) 0.009(4) -0.012(4) 0.008(3)
C100 0.024(5) 0.025(5) 0.033(5) 0.006(4) 0.001(4) 0.004(4)
C101 0.015(4) 0.050(6) 0.044(6) -0.001(5) -0.002(4) 0.008(4)
C102 0.031(5) 0.043(6) 0.042(6) 0.003(5) 0.014(4) 0.009(4)
C103 0.043(6) 0.052(6) 0.029(5) 0.007(5) -0.004(5) 0.002(5)
C104 0.034(5) 0.039(5) 0.033(5) 0.005(4) -0.010(4) 0.015(4)
C105 0.027(5) 0.022(4) 0.038(5) 0.002(4) 0.001(4) 0.003(4)
C106 0.024(4) 0.017(4) 0.031(5) 0.004(4) -0.001(4) 0.003(3)
C107 0.021(4) 0.013(4) 0.029(5) 0.006(3) -0.006(3) 0.005(3)
C108 0.020(4) 0.016(4) 0.030(5) 0.006(4) -0.004(3) 0.001(3)
C109 0.019(4) 0.014(4) 0.031(5) 0.003(3) -0.006(3) -0.006(3)
C110 0.012(4) 0.019(4) 0.038(5) 0.007(4) -0.008(4) 0.001(3)
C111 0.022(4) 0.014(4) 0.032(5) -0.001(4) -0.002(4) 0.002(3)
C112 0.024(4) 0.031(5) 0.029(5) -0.003(4) 0.001(4) -0.002(4)
C113 0.028(5) 0.030(5) 0.040(6) -0.001(4) -0.002(4) -0.002(4)
C114 0.044(6) 0.039(6) 0.023(5) 0.001(4) -0.002(4) -0.002(5)
C115 0.024(5) 0.043(6) 0.032(5) -0.002(4) -0.005(4) -0.013(4)
C116 0.020(4) 0.021(4) 0.032(5) -0.001(4) -0.009(4) 0.000(3)
C117 0.017(4) 0.024(4) 0.040(5) 0.000(4) -0.008(4) -0.002(3)
C118 0.017(4) 0.013(4) 0.032(5) -0.001(3) -0.008(3) -0.004(3)
C119 0.036(5) 0.016(4) 0.024(5) -0.004(4) 0.011(4) 0.001(4)
C120 0.021(4) 0.021(4) 0.027(5) -0.003(4) -0.013(4) 0.004(3)
C133 0.019(4) 0.016(4) 0.036(5) -0.011(4) 0.002(4) 0.002(3)
C134 0.038(5) 0.025(5) 0.036(5) 0.007(4) 0.006(4) 0.000(4)
C135 0.034(5) 0.029(5) 0.034(5) -0.005(4) -0.010(4) -0.010(4)
C136 0.022(4) 0.020(4) 0.041(5) 0.004(4) -0.007(4) 0.002(3)
C137 0.029(5) 0.026(5) 0.059(7) 0.009(5) -0.021(5) -0.002(4)
C138 0.043(6) 0.020(4) 0.037(5) -0.005(4) -0.007(4) 0.001(4)
C139 0.024(5) 0.049(6) 0.031(5) 0.004(5) -0.001(4) -0.013(4)
C140 0.036(6) 0.073(8) 0.034(6) -0.029(5) 0.009(4) -0.018(5)
C141 0.040(6) 0.078(8) 0.038(6) 0.011(6) 0.000(5) -0.016(6)
C142 0.022(4) 0.022(4) 0.028(5) -0.001(4) -0.004(4) -0.002(3)
C143 0.019(4) 0.027(5) 0.037(5) 0.005(4) 0.003(4) -0.008(4)
C144 0.025(5) 0.023(4) 0.036(5) -0.003(4) -0.005(4) -0.003(4)
C145 0.027(5) 0.023(4) 0.034(5) 0.001(4) -0.008(4) 0.003(4)
C146 0.028(5) 0.038(5) 0.038(6) 0.012(4) -0.003(4) -0.007(4)
C147 0.032(5) 0.039(6) 0.043(6) 0.009(5) -0.005(4) -0.008(4)
C148 0.041(6) 0.073(8) 0.051(7) 0.008(6) 0.002(5) -0.006(6)
C149 0.045(7) 0.085(9) 0.062(8) 0.022(7) 0.017(6) -0.011(6)
C150 0.068(8) 0.058(7) 0.041(6) 0.020(6) 0.001(6) -0.006(6)
C151 0.042(6) 0.049(6) 0.038(6) 0.014(5) -0.006(5) -0.003(5)
C152 0.041(6) 0.024(5) 0.047(6) 0.000(4) 0.002(5) -0.006(4)
C153 0.028(5) 0.030(5) 0.043(6) 0.008(4) -0.015(4) 0.002(4)
C154 0.020(4) 0.020(4) 0.051(6) -0.005(4) -0.007(4) 0.002(4)
C155 0.015(4) 0.026(5) 0.050(6) -0.013(4) -0.007(4) 0.006(4)
C156 0.019(4) 0.025(5) 0.040(5) -0.010(4) -0.005(4) 0.002(4)
C157 0.014(4) 0.035(5) 0.054(6) -0.022(5) -0.003(4) 0.001(4)
C158 0.024(5) 0.031(5) 0.045(6) -0.014(4) 0.001(4) 0.000(4)
C159 0.017(5) 0.053(7) 0.071(8) -0.008(6) -0.006(5) -0.013(4)
C160 0.035(6) 0.064(7) 0.047(7) -0.001(6) 0.013(5) -0.009(5)
C161 0.033(6) 0.058(7) 0.052(7) 0.007(6) 0.003(5) 0.000(5)
C162 0.027(5) 0.057(7) 0.049(6) 0.005(5) 0.005(5) -0.002(5)
C163 0.030(5) 0.021(5) 0.046(6) -0.005(4) 0.006(4) -0.003(4)
C164 0.031(5) 0.021(5) 0.044(6) 0.004(4) -0.007(4) 0.000(4)
C165 0.026(5) 0.016(4) 0.043(6) -0.004(4) 0.005(4) -0.002(3)
C166 0.023(5) 0.038(5) 0.042(6) -0.010(4) -0.009(4) 0.012(4)
C167 0.028(5) 0.039(6) 0.045(6) -0.013(5) 0.000(4) 0.008(4)
C168 0.046(6) 0.037(6) 0.050(7) -0.005(5) -0.013(5) -0.002(5)
C169 0.109(11) 0.053(7) 0.059(8) -0.015(6) -0.016(7) -0.018(7)
C170 0.065(7) 0.032(5) 0.048(7) 0.001(5) 0.012(5) 0.006(5)
C171 0.064(8) 0.054(7) 0.060(8) 0.000(6) 0.000(6) 0.027(6)
C172 0.061(7) 0.031(6) 0.075(8) -0.006(6) 0.018(6) -0.008(5)
C173 0.052(7) 0.054(7) 0.048(7) 0.016(6) 0.007(5) 0.014(5)
C174 0.058(8) 0.036(7) 0.136(13) 0.015(8) -0.033(9) 0.009(6)
C175 0.092(11) 0.073(10) 0.126(14) 0.054(10) -0.079(10) -0.017(8)
C176 0.066(8) 0.031(6) 0.134(13) -0.024(7) 0.044(8) -0.014(6)
C177 0.129(14) 0.118(13) 0.077(10) -0.043(10) 0.065(10) -0.068(11)
C178 0.051(6) 0.023(5) 0.054(7) -0.005(5) 0.000(5) -0.009(4)
C179 0.048(6) 0.048(6) 0.058(7) 0.013(6) -0.005(5) -0.014(5)
C180 0.027(5) 0.032(5) 0.060(7) 0.012(5) -0.001(5) 0.003(4)
C181 0.060(7) 0.045(6) 0.065(8) -0.008(6) 0.026(6) 0.008(5)
C182 0.034(6) 0.050(7) 0.142(13) 0.028(8) -0.011(7) 0.006(5)
C183 0.041(6) 0.029(5) 0.055(7) -0.006(5) -0.015(5) 0.004(4)
C184 0.072(8) 0.042(6) 0.067(8) 0.001(6) -0.032(7) -0.005(6)
C185 0.041(6) 0.054(7) 0.073(8) -0.017(6) -0.024(6) -0.012(5)
C186 0.046(7) 0.105(11) 0.050(7) -0.007(7) 0.005(6) -0.005(7)
C187 0.177(17) 0.067(9) 0.063(9) 0.000(8) 0.038(10) -0.005(10)
C188 0.063(15) 0.078(17) 0.032(12) -0.033(11) -0.019(11) -0.002(12)
C18A 0.087(15) 0.087(14) 0.062(13) -0.056(12) 0.022(11) -0.012(12)

loop_
_atom_type_symbol
_atom_type_description
_atom_type_scat_dispersion_real
_atom_type_scat_dispersion_imag
_atom_type_scat_source
C C 0.0033 0.0016 'International Tables Vol C Tables 4.2.6.8 and 6.1.1.4'
H H 0.0000 0.0000 'International Tables Vol C Tables 4.2.6.8 and 6.1.1.4'
Si Si 0.0817 0.0704 'International Tables Vol C Tables 4.2.6.8 and 6.1.1.4'
P P 0.1023 0.0942 'International Tables Vol C Tables 4.2.6.8 and 6.1.1.4'
I I -0.4742 1.8119 'International Tables Vol C Tables 4.2.6.8 and 6.1.1.4'
Pt Pt -1.7033 8.3905 'International Tables Vol C Tables 4.2.6.8 and 6.1.1.4'

loop_
_geom_angle_atom_site_label_1
_geom_angle_atom_site_label_2
_geom_angle_atom_site_label_3
_geom_angle
C125 P5 C121 101.5(5)
C125 P5 C123 101.5(5)
C121 P5 C123 101.2(5)
C125 P5 Pt3 120.6(7)
C121 P5 Pt3 116.6(7)
C123 P5 Pt3 112.6(6)
C122 C121 P5 115.3(9)
C124 C123 P5 110.0(8)
C126 C125 P5 116.4(8)
C23A P5A C25A 107.1(9)
C23A P5A C21A 106.7(9)
C25A P5A C21A 104.5(10)
C23A P5A Pt3 110.1(7)
C25A P5A Pt3 112.3(5)
C21A P5A Pt3 115.6(7)
C22A C21A P5A 110.8(11)
C24A C23A P5A 113.5(11)
C26A C25A P5A 113.0(10)
C131 P6 C129 104.5(4)
C131 P6 C127 103.9(4)
C129 P6 C127 103.7(4)
C131 P6 Pt3 122.5(7)
C129 P6 Pt3 112.6(7)
C127 P6 Pt3 107.8(7)
C128 C127 P6 112.7(17)
C130 C129 P6 114.6(13)
C132 C131 P6 106.0(11)
C29A P6A C31A 105.4(4)
C29A P6A C27A 105.1(4)
C31A P6A C27A 105.0(4)
C29A P6A Pt3 113.1(7)
C31A P6A Pt3 110.2(6)
C27A P6A Pt3 117.0(8)
C28A C27A P6A 137.2(16)
C30A C29A P6A 104.9(11)
C32A C31A P6A 112.9(9)
C1 Pt1 P2 88.2(2)
C1 Pt1 P1 86.5(2)
P2 Pt1 P1 174.72(7)
C1 Pt1 I1 173.9(2)
P2 Pt1 I1 91.21(5)
P1 Pt1 I1 94.05(5)
C48 Pt2 P3 89.7(2)
C48 Pt2 P4 88.4(2)
P3 Pt2 P4 175.40(8)
C48 Pt2 I2 170.6(2)
P3 Pt2 I2 91.58(6)
P4 Pt2 I2 89.70(5)
C95 Pt3 P5A 91.9(3)
C95 Pt3 P6A 94.3(3)
P5A Pt3 P6A 164.2(3)
C95 Pt3 P6 84.0(3)
P5A Pt3 P6 172.3(3)
P6A Pt3 P6 13.1(2)
C95 Pt3 P5 83.5(3)
P5A Pt3 P5 21.00(15)
P6A Pt3 P5 174.8(2)
P6 Pt3 P5 162.2(2)
C95 Pt3 I3 172.3(3)
P5A Pt3 I3 89.62(14)
P6A Pt3 I3 86.2(2)
P6 Pt3 I3 95.33(19)
P5 Pt3 I3 95.38(12)
C142 Pt4 P7 91.1(2)
C142 Pt4 P8 88.8(2)
P7 Pt4 P8 178.67(10)
C142 Pt4 I4 172.9(2)
P7 Pt4 I4 90.64(6)
P8 Pt4 I4 89.37(6)
C26 Si1 C42 106.2(4)
C26 Si1 C45 107.6(4)
C42 Si1 C45 112.2(5)
C26 Si1 C39 107.5(4)
C42 Si1 C39 110.4(5)
C45 Si1 C39 112.7(6)
C73 Si2 C86 106.6(5)
C73 Si2 C92 107.5(5)
C86 Si2 C92 111.8(7)
C73 Si2 C89 106.9(4)
C86 Si2 C89 112.0(6)
C92 Si2 C89 111.7(6)
C120 Si3 C136 107.9(4)
C120 Si3 C133 109.3(4)
C136 Si3 C133 110.9(4)
C120 Si3 C139 104.7(4)
C136 Si3 C139 113.7(4)
C133 Si3 C139 110.1(4)
C167 Si4 C183 108.1(4)
C167 Si4 C180 106.8(4)
C183 Si4 C180 110.5(4)
C167 Si4 C186 107.5(4)
C183 Si4 C186 110.8(5)
C180 Si4 C186 112.9(5)
C31 P1 C29 103.5(4)
C31 P1 C27 101.4(4)
C29 P1 C27 104.9(4)
C31 P1 Pt1 114.3(3)
C29 P1 Pt1 113.1(3)
C27 P1 Pt1 117.9(3)
C35 P2 C37 102.2(5)
C35 P2 C33 105.8(5)
C37 P2 C33 102.6(5)
C35 P2 Pt1 115.2(3)
C37 P2 Pt1 111.5(4)
C33 P2 Pt1 117.7(3)
C78 P3 C76 103.4(4)
C78 P3 C74 105.2(4)
C76 P3 C74 102.0(5)
C78 P3 Pt2 116.8(3)
C76 P3 Pt2 110.1(3)
C74 P3 Pt2 117.5(3)
C84 P4 C80 102.7(4)
C84 P4 C82 102.9(4)
C80 P4 C82 104.0(4)
C84 P4 Pt2 110.8(3)
C80 P4 Pt2 117.0(3)
C82 P4 Pt2 117.6(3)
C170 P7 C172 103.4(5)
C170 P7 C168 106.2(5)
C172 P7 C168 106.1(5)
C170 P7 Pt4 117.7(3)
C172 P7 Pt4 112.5(3)
C168 P7 Pt4 110.0(3)
C174 P8 C178 104.4(5)
C174 P8 C176 105.7(7)
C178 P8 C176 101.5(5)
C174 P8 Pt4 115.4(4)
C178 P8 Pt4 117.0(3)
C176 P8 Pt4 111.4(4)
C2 C1 Pt1 175.2(7)
C1 C2 C3 177.2(9)
C4 C3 C24 121.8(7)
C4 C3 C2 120.1(7)
C24 C3 C2 118.1(7)
C3 C4 C5 121.7(7)
C3 C4 C13 118.9(7)
C5 C4 C13 119.4(7)
C6 C5 C4 122.0(7)
C5 C6 C11 119.4(7)
C5 C6 C7 122.4(7)
C11 C6 C7 118.1(8)
C8 C7 C6 121.0(8)
C7 C8 C9 119.9(8)
C10 C9 C8 121.6(8)
C9 C10 C11 120.7(8)
C12 C11 C10 122.5(7)
C12 C11 C6 118.9(7)
C10 C11 C6 118.6(8)
C11 C12 C13 122.9(7)
C14 C13 C12 122.3(7)
C14 C13 C4 120.4(7)
C12 C13 C4 117.3(7)
C15 C14 C13 119.8(7)
C15 C14 C25 120.1(7)
C13 C14 C25 120.0(7)
C16 C15 C14 120.7(7)
C16 C15 C24 119.2(7)
C14 C15 C24 120.1(7)
C17 C16 C15 121.6(7)
C16 C17 C18 123.1(8)
C16 C17 C22 119.4(8)
C18 C17 C22 117.6(8)
C19 C18 C17 121.6(8)
C18 C19 C20 120.8(8)
C21 C20 C19 120.1(8)
C20 C21 C22 121.5(8)
C23 C22 C21 123.0(8)
C23 C22 C17 118.5(8)
C21 C22 C17 118.5(7)
C22 C23 C24 122.8(8)
C23 C24 C3 122.6(7)
C23 C24 C15 118.4(7)
C3 C24 C15 119.0(7)
C26 C25 C14 176.6(8)
C25 C26 Si1 176.2(8)
C34 C33 P2 115.8(7)
C38 C37 P2 113.4(7)
C36 C35 P2 115.8(7)
C28 C27 P1 114.8(7)
C30 C29 P1 116.5(6)
C32 C31 P1 115.3(6)
C40 C39 C41 112.6(9)
C40 C39 Si1 113.6(8)
C41 C39 Si1 112.3(7)
C43 C42 C44 108.8(9)
C43 C42 Si1 111.9(7)
C44 C42 Si1 111.2(8)
C46 C45 C47 122.4(9)
C46 C45 Si1 120.7(7)
C47 C45 Si1 114.3(7)
C49 C48 Pt2 171.0(7)
C48 C49 C50 171.7(9)
C51 C50 C71 120.9(7)
C51 C50 C49 121.1(8)
C71 C50 C49 118.0(8)
C52 C51 C50 121.2(7)
C52 C51 C60 118.8(8)
C50 C51 C60 120.0(8)
C53 C52 C51 121.9(7)
C52 C53 C54 123.9(7)
C52 C53 C58 118.8(8)
C54 C53 C58 117.3(8)
C55 C54 C53 121.7(8)
C54 C55 C56 120.7(9)
C57 C56 C55 119.9(9)
C56 C57 C58 122.9(8)
C59 C58 C57 123.2(8)
C59 C58 C53 119.2(8)
C57 C58 C53 117.6(8)
C58 C59 C60 122.5(8)
C59 C60 C61 122.0(7)
C59 C60 C51 118.6(8)
C61 C60 C51 119.3(8)
C62 C61 C60 121.0(8)
C62 C61 C72 119.0(8)
C60 C61 C72 120.0(8)
C63 C62 C61 122.1(8)
C63 C62 C71 118.3(8)
C61 C62 C71 119.6(8)
C64 C63 C62 122.3(8)
C63 C64 C65 122.4(9)
C63 C64 C69 118.5(8)
C65 C64 C69 119.1(9)
C66 C65 C64 120.0(9)
C65 C66 C67 122.1(9)
C68 C67 C66 120.0(9)
C67 C68 C69 121.0(9)
C70 C69 C64 120.2(8)
C70 C69 C68 122.0(8)
C64 C69 C68 117.8(8)
C69 C70 C71 122.1(8)
C70 C71 C50 122.3(7)
C70 C71 C62 118.6(8)
C50 C71 C62 119.0(7)
C73 C72 C61 177.9(10)
C72 C73 Si2 177.7(9)
C75 C74 P3 114.2(8)
C77 C76 P3 114.4(8)
C79 C78 P3 115.4(6)
C81 C80 P4 115.6(6)
C83 C82 P4 116.0(5)
C85 C84 P4 114.3(5)
C88 C86 C87 108.6(15)
C88 C86 Si2 112.9(11)
C87 C86 Si2 111.8(12)
C90 C89 C91 112.8(10)
C90 C89 Si2 114.3(8)
C91 C89 Si2 113.4(8)
C93 C92 C94 122.6(12)
C93 C92 Si2 121.7(9)
C94 C92 Si2 115.1(9)
C96 C95 Pt3 171.8(8)
C95 C96 C97 170.4(9)
C96 C97 C98 119.7(8)
C96 C97 C118 120.1(8)
C98 C97 C118 120.1(7)
C99 C98 C97 120.7(7)
C99 C98 C107 119.4(8)
C97 C98 C107 119.9(7)
C100 C99 C98 122.9(7)
C99 C100 C101 123.7(8)
C99 C100 C105 118.1(8)
C101 C100 C105 118.2(8)
C102 C101 C100 121.7(8)
C101 C102 C103 119.3(8)
C104 C103 C102 121.8(9)
C103 C104 C105 120.7(8)
C106 C105 C100 119.7(8)
C106 C105 C104 121.9(8)
C100 C105 C104 118.4(8)
C105 C106 C107 122.3(8)
C108 C107 C106 122.2(7)
C108 C107 C98 120.2(7)
C106 C107 C98 117.5(7)
C107 C108 C109 121.0(7)
C107 C108 C119 118.9(7)
C109 C108 C119 120.0(7)
C110 C109 C108 123.7(7)
C110 C109 C118 118.0(7)
C108 C109 C118 118.2(7)
C111 C110 C109 122.9(7)
C110 C111 C112 123.0(7)
C110 C111 C116 119.4(7)
C112 C111 C116 117.6(7)
C113 C112 C111 121.9(8)
C112 C113 C114 120.7(8)
C115 C114 C113 120.0(8)
C114 C115 C116 122.5(8)
C117 C116 C115 124.3(7)
C117 C116 C111 118.5(7)
C115 C116 C111 117.3(7)
C116 C117 C118 122.9(7)
C117 C118 C97 121.5(7)
C117 C118 C109 118.1(7)
C97 C118 C109 120.4(7)
C120 C119 C108 177.5(9)
C119 C120 Si3 169.8(8)
C134 C133 C135 109.8(7)
C134 C133 Si3 112.4(6)
C135 C133 Si3 111.5(6)
C137 C136 C138 109.7(7)
C137 C136 Si3 112.4(6)
C138 C136 Si3 113.4(5)
C140 C139 C141 110.6(8)
C140 C139 Si3 111.3(7)
C141 C139 Si3 112.1(6)
C143 C142 Pt4 172.4(8)
C142 C143 C144 172.2(9)
C145 C144 C165 119.2(8)
C145 C144 C143 118.7(8)
C165 C144 C143 122.1(8)
C144 C145 C146 121.0(7)
C144 C145 C154 119.7(8)
C146 C145 C154 119.3(8)
C147 C146 C145 122.4(8)
C146 C147 C148 122.4(9)
C146 C147 C152 118.1(9)
C148 C147 C152 119.5(9)
C149 C148 C147 121.1(10)
C148 C149 C150 119.9(10)
C151 C150 C149 120.1(10)
C150 C151 C152 122.2(9)
C153 C152 C151 122.6(9)
C153 C152 C147 120.3(9)
C151 C152 C147 117.1(9)
C152 C153 C154 122.6(8)
C153 C154 C155 122.6(8)
C153 C154 C145 117.3(8)
C155 C154 C145 120.0(8)
C156 C155 C154 120.1(7)
C156 C155 C166 121.7(8)
C154 C155 C166 118.1(9)
C157 C156 C155 121.6(8)
C157 C156 C165 119.2(8)
C155 C156 C165 119.2(8)
C156 C157 C158 122.7(8)
C157 C158 C159 123.8(8)
C157 C158 C163 117.7(8)
C159 C158 C163 118.5(9)
C160 C159 C158 121.9(9)
C159 C160 C161 119.9(9)
C162 C161 C160 121.1(10)
C161 C162 C163 120.9(9)
C164 C163 C158 120.2(9)
C164 C163 C162 122.1(8)
C158 C163 C162 117.7(8)
C163 C164 C165 121.7(8)
C144 C165 C164 119.9(8)
C144 C165 C156 121.6(8)
C164 C165 C156 118.6(8)
C167 C166 C155 178.0(10)
C166 C167 Si4 176.3(9)
C169 C168 P7 116.3(7)
C171 C170 P7 114.7(7)
C173 C172 P7 110.8(7)
C175 C174 P8 115.4(8)
C177 C176 P8 113.3(9)
C179 C178 P8 116.7(7)
C182 C180 C181 110.0(9)
C182 C180 Si4 113.4(7)
C181 C180 Si4 110.5(6)
C185 C183 C184 110.9(8)
C185 C183 Si4 114.6(7)
C184 C183 Si4 113.9(7)
C187 C186 C18A 98.2(8)
C187 C186 C188 97.9(8)
C18A C186 C188 131.3(14)
C187 C186 Si4 109.3(8)
C18A C186 Si4 107.5(10)
C188 C186 Si4 109.7(10)

loop_
_geom_bond_atom_site_label_1
_geom_bond_atom_site_label_2
_geom_bond_distance
P5 C125 1.826(5)
P5 C121 1.831(5)
P5 C123 1.831(5)
P5 Pt3 2.333(3)
C121 C122 1.551(5)
C123 C124 1.548(5)
C125 C126 1.547(5)
P5A C23A 1.827(5)
P5A C25A 1.830(5)
P5A C21A 1.831(5)
P5A Pt3 2.284(4)
C21A C22A 1.550(5)
C23A C24A 1.548(5)
C25A C26A 1.549(5)
P6 C131 1.831(5)
P6 C129 1.833(5)
P6 C127 1.844(5)
P6 Pt3 2.305(4)
C127 C128 1.546(5)
C129 C130 1.545(5)
C131 C132 1.550(5)
P6A C29A 1.820(5)
P6A C31A 1.823(5)
P6A C27A 1.829(5)
P6A Pt3 2.294(3)
C27A C28A 1.549(5)
C29A C30A 1.540(5)
C31A C32A 1.550(5)
Pt1 C1 1.939(7)
Pt1 P2 2.307(2)
Pt1 P1 2.320(2)
Pt1 I1 2.6358(6)
Pt2 C48 1.944(7)
Pt2 P3 2.303(2)
Pt2 P4 2.307(2)
Pt2 I2 2.6565(6)
Pt3 C95 1.942(7)
Pt3 I3 2.6348(7)
Pt4 C142 1.925(8)
Pt4 P7 2.301(2)
Pt4 P8 2.304(2)
Pt4 I4 2.6485(7)
Si1 C26 1.834(8)
Si1 C42 1.862(9)
Si1 C45 1.885(9)
Si1 C39 1.895(9)
Si2 C73 1.842(9)
Si2 C86 1.848(12)
Si2 C92 1.876(13)
Si2 C89 1.877(11)
Si3 C120 1.848(7)
Si3 C136 1.878(8)
Si3 C133 1.881(8)
Si3 C139 1.889(9)
Si4 C167 1.845(9)
Si4 C183 1.877(10)
Si4 C180 1.897(9)
Si4 C186 1.915(12)
P1 C31 1.818(8)
P1 C29 1.821(8)
P1 C27 1.848(8)
P2 C35 1.810(8)
P2 C37 1.837(10)
P2 C33 1.840(9)
P3 C78 1.828(8)
P3 C76 1.841(9)
P3 C74 1.841(9)
P4 C84 1.817(8)
P4 C80 1.823(8)
P4 C82 1.836(8)
P7 C170 1.801(10)
P7 C172 1.824(11)
P7 C168 1.862(9)
P8 C174 1.799(12)
P8 C178 1.810(9)
P8 C176 1.816(13)
C1 C2 1.212(10)
C2 C3 1.445(11)
C3 C4 1.411(11)
C3 C24 1.413(11)
C4 C5 1.412(11)
C4 C13 1.437(10)
C5 C6 1.376(11)
C6 C11 1.437(10)
C6 C7 1.448(11)
C7 C8 1.338(12)
C8 C9 1.429(12)
C9 C10 1.340(11)
C10 C11 1.419(11)
C11 C12 1.381(11)
C12 C13 1.421(11)
C13 C14 1.421(11)
C14 C15 1.421(11)
C14 C25 1.427(10)
C15 C16 1.414(11)
C15 C24 1.440(10)
C16 C17 1.376(12)
C17 C18 1.434(12)
C17 C22 1.460(11)
C18 C19 1.367(12)
C19 C20 1.419(12)
C20 C21 1.369(12)
C21 C22 1.431(12)
C22 C23 1.383(11)
C23 C24 1.398(11)
C25 C26 1.213(11)
C33 C34 1.501(15)
C37 C38 1.499(14)
C35 C36 1.512(14)
C27 C28 1.489(14)
C29 C30 1.493(11)
C31 C32 1.541(11)
C39 C40 1.483(14)
C39 C41 1.538(12)
C42 C43 1.511(14)
C42 C44 1.534(15)
C45 C46 1.392(13)
C45 C47 1.480(12)
C48 C49 1.218(10)
C49 C50 1.431(10)
C50 C51 1.415(12)
C50 C71 1.423(12)
C51 C52 1.403(12)
C51 C60 1.439(11)
C52 C53 1.368(11)
C53 C54 1.452(12)
C53 C58 1.456(11)
C54 C55 1.343(13)
C55 C56 1.426(12)
C56 C57 1.342(12)
C57 C58 1.425(12)
C58 C59 1.362(12)
C59 C60 1.389(12)
C60 C61 1.426(11)
C61 C62 1.410(12)
C61 C72 1.435(11)
C62 C63 1.402(12)
C62 C71 1.456(11)
C63 C64 1.400(13)
C64 C65 1.429(12)
C64 C69 1.438(12)
C65 C66 1.357(13)
C66 C67 1.411(13)
C67 C68 1.356(13)
C68 C69 1.451(12)
C69 C70 1.370(12)
C70 C71 1.410(12)
C72 C73 1.214(12)
C74 C75 1.497(16)
C76 C77 1.511(14)
C78 C79 1.510(12)
C80 C81 1.523(11)
C82 C83 1.509(12)
C84 C85 1.540(11)
C86 C88 1.45(2)
C86 C87 1.48(2)
C89 C90 1.498(15)
C89 C91 1.544(13)
C92 C93 1.362(16)
C92 C94 1.497(14)
C95 C96 1.227(11)
C96 C97 1.412(11)
C97 C98 1.413(12)
C97 C118 1.419(11)
C98 C99 1.398(11)
C98 C107 1.439(10)
C99 C100 1.378(12)
C100 C101 1.425(11)
C100 C105 1.441(11)
C101 C102 1.372(12)
C102 C103 1.418(12)
C103 C104 1.345(13)
C104 C105 1.442(12)
C105 C106 1.386(11)
C106 C107 1.413(11)
C107 C108 1.408(11)
C108 C109 1.425(11)
C108 C119 1.437(11)
C109 C110 1.395(11)
C109 C118 1.461(10)
C110 C111 1.365(11)
C111 C112 1.444(11)
C111 C116 1.452(10)
C112 C113 1.342(11)
C113 C114 1.431(11)
C114 C115 1.335(12)
C115 C116 1.448(11)
C116 C117 1.373(11)
C117 C118 1.400(11)
C119 C120 1.209(11)
C133 C134 1.527(11)
C133 C135 1.531(10)
C136 C137 1.542(11)
C136 C138 1.561(11)
C139 C140 1.502(13)
C139 C141 1.527(12)
C142 C143 1.213(11)
C143 C144 1.424(11)
C144 C145 1.414(12)
C144 C165 1.416(12)
C145 C146 1.422(12)
C145 C154 1.440(11)
C146 C147 1.393(13)
C147 C148 1.418(14)
C147 C152 1.439(12)
C148 C149 1.350(14)
C149 C150 1.432(14)
C150 C151 1.350(14)
C151 C152 1.416(13)
C152 C153 1.379(13)
C153 C154 1.427(13)
C154 C155 1.431(12)
C155 C156 1.403(12)
C155 C166 1.438(11)
C156 C157 1.398(12)
C156 C165 1.432(11)
C157 C158 1.404(13)
C158 C159 1.427(13)
C158 C163 1.447(12)
C159 C160 1.347(14)
C160 C161 1.437(13)
C161 C162 1.346(13)
C162 C163 1.451(13)
C163 C164 1.380(12)
C164 C165 1.423(12)
C166 C167 1.199(12)
C168 C169 1.499(13)
C170 C171 1.516(14)
C172 C173 1.528(13)
C174 C175 1.515(18)
C176 C177 1.500(18)
C178 C179 1.508(13)
C180 C182 1.523(12)
C180 C181 1.532(13)
C183 C185 1.522(12)
C183 C184 1.550(13)
C186 C187 1.548(5)
C186 C18A 1.552(5)
C186 C188 1.555(5)
